data_7024977
loop_
_publ_author_name
'Wolf, Robert'
'Ghavtadze, Nugzar'
'Weber, Katharina'
'Schn\"ockelborg, Eva-Maria'
'de Bruin, Bas'
'Ehlers, Andreas W.'
'Lammertsma, Koop'

_publ_section_title
;
 P-C dichotomy: divergent iron(-I)-mediated alkyne and phosphaalkyne
 cycloligomerisations.
;
_journal_issue 6
_journal_name_full 'Dalton transactions (Cambridge, England : 2003)'
_journal_page_first 1453
_journal_page_last 1456
_journal_paper_doi 10.1039/b923663p
_journal_volume 39
_journal_year 2010
_chemical_formula_sum 'C82.67 H93.33 Fe K O9.67'
_chemical_formula_weight 1336.52
_chemical_name_systematic
;
?
;
_space_group_IT_number 1
_symmetry_cell_setting triclinic
_symmetry_space_group_name_Hall 'P 1'
_symmetry_space_group_name_H-M 'P 1'
_atom_sites_solution_hydrogens geom
_atom_sites_solution_primary direct
_atom_sites_solution_secondary difmap
_audit_creation_method SHELXL-97
_cell_angle_alpha 81.5020(10)
_cell_angle_beta 87.1640(10)
_cell_angle_gamma 87.7830(10)
_cell_formula_units_Z 3
_cell_length_a 10.8712(5)
_cell_length_b 12.8003(6)
_cell_length_c 39.1692(19)
_cell_measurement_reflns_used 8784
_cell_measurement_temperature 153(2)
_cell_measurement_theta_max 26.00
_cell_measurement_theta_min 0.53
_cell_volume 5381.4(4)
_computing_cell_refinement 'APEX2(Bruker AXS, 2007)'
_computing_data_collection 'APEX2(Bruker AXS, 2007)'
_computing_data_reduction 'SAINT,SADABS (Bruker AXS, 2007 )'
_computing_molecular_graphics
;
ORTEP3,L.J. Farrugia, J. Appl. Cryst. (1997) 30, 565
;
_computing_structure_refinement
;
SHELXL-97, G. M. Sheldrick, Acta Cryst. (2008) A64, 112-122
;
_computing_structure_solution
;
SHELXS-97 , G. M. Sheldrick, Acta Cryst. (2008) A64, 112-122
;
_diffrn_ambient_temperature 153(2)
_diffrn_detector_area_resol_mean 80
_diffrn_measured_fraction_theta_full 1.000
_diffrn_measured_fraction_theta_max 1.000
_diffrn_measurement_device_type 'CCD area detector'
_diffrn_measurement_method 'Omega and Phi scans'
_diffrn_radiation_monochromator graphite
_diffrn_radiation_source 'rotating anode'
_diffrn_radiation_type MoK\a
_diffrn_radiation_wavelength 0.71073
_diffrn_reflns_av_R_equivalents 0.0227
_diffrn_reflns_av_sigmaI/netI 0.0735
_diffrn_reflns_limit_h_max 13
_diffrn_reflns_limit_h_min -13
_diffrn_reflns_limit_k_max 15
_diffrn_reflns_limit_k_min -15
_diffrn_reflns_limit_l_max 48
_diffrn_reflns_limit_l_min -48
_diffrn_reflns_number 48105
_diffrn_reflns_theta_full 26.00
_diffrn_reflns_theta_max 26.00
_diffrn_reflns_theta_min 0.53
_exptl_absorpt_coefficient_mu 0.327
_exptl_absorpt_correction_T_max 0.9935
_exptl_absorpt_correction_T_min 0.9286
_exptl_absorpt_correction_type numerical
_exptl_crystal_colour dark-orange
_exptl_crystal_density_diffrn 1.237
_exptl_crystal_density_method 'not measured'
_exptl_crystal_description plate
_exptl_crystal_F_000 2135
_exptl_crystal_size_max 0.23
_exptl_crystal_size_mid 0.11
_exptl_crystal_size_min 0.02
_refine_diff_density_max 0.558
_refine_diff_density_min -0.348
_refine_diff_density_rms 0.055
_refine_ls_abs_structure_details 'Flack H D (1983), Acta Cryst. A39, 876-881'
_refine_ls_abs_structure_Flack 0.381(11)
_refine_ls_extinction_method none
_refine_ls_goodness_of_fit_ref 1.021
_refine_ls_hydrogen_treatment mixed
_refine_ls_matrix_type full
_refine_ls_number_parameters 2501
_refine_ls_number_reflns 40376
_refine_ls_number_restraints 33
_refine_ls_restrained_S_all 1.022
_refine_ls_R_factor_all 0.0873
_refine_ls_R_factor_gt 0.0586
_refine_ls_shift/su_max 0.010
_refine_ls_shift/su_mean 0.000
_refine_ls_structure_factor_coef Fsqd
_refine_ls_weighting_details 'calc w=1/[\s^2^(Fo^2^)+(0.0578P)^2^+2.2410P] where P=(Fo^2^+2Fc^2^)/3'
_refine_ls_weighting_scheme calc
_refine_ls_wR_factor_gt 0.1244
_refine_ls_wR_factor_ref 0.1400
_reflns_number_gt 29953
_reflns_number_total 40376
_reflns_threshold_expression >2sigma(I)
_cod_data_source_file b923663p.txt
_cod_data_source_block p1fin
_cod_original_sg_symbol_H-M P1
_cod_database_code 7024977

loop_
_symmetry_equiv_pos_as_xyz
'x, y, z'

loop_
_atom_site_label
_atom_site_type_symbol
_atom_site_fract_x
_atom_site_fract_y
_atom_site_fract_z
_atom_site_U_iso_or_equiv
_atom_site_adp_type
_atom_site_occupancy
_atom_site_symmetry_multiplicity
_atom_site_calc_flag
_atom_site_refinement_flags
_atom_site_disorder_assembly
_atom_site_disorder_group
Fe1 Fe 0.77758(5) 0.68374(4) 0.132123(15) 0.01988(14) Uani 1 1 d . . .
C1 C 0.9482(4) 0.7604(3) 0.12947(10) 0.0245(11) Uani 1 1 d . . .
C2 C 0.9047(4) 0.7594(3) 0.09537(10) 0.0223(10) Uani 1 1 d . . .
C3 C 0.8692(4) 0.6633(3) 0.08517(10) 0.0239(10) Uani 1 1 d . . .
C4 C 0.8770(3) 0.5672(3) 0.10876(9) 0.0199(9) Uani 1 1 d . . .
C5 C 0.9198(3) 0.5674(3) 0.14302(10) 0.0217(10) Uani 1 1 d . . .
C6 C 0.9567(3) 0.6636(3) 0.15276(10) 0.0228(10) Uani 1 1 d . . .
C7 C 0.6008(4) 0.6756(3) 0.13574(10) 0.0231(11) Uani 1 1 d . . .
C8 C 0.6371(4) 0.7378(3) 0.15679(10) 0.0239(10) Uani 1 1 d . . .
C9 C 0.9850(4) 0.8631(3) 0.13942(11) 0.0242(10) Uani 1 1 d . . .
C10 C 1.1077(5) 0.8802(4) 0.14465(13) 0.0332(12) Uani 1 1 d . . .
H10A H 1.1679 0.8252 0.1429 0.040 Uiso 1 1 calc R . .
C11 C 1.1430(5) 0.9753(4) 0.15224(15) 0.0445(14) Uani 1 1 d . . .
H11A H 1.2273 0.9854 0.1557 0.053 Uiso 1 1 calc R . .
C12 C 1.0575(5) 1.0572(4) 0.15498(14) 0.0429(14) Uani 1 1 d . . .
H12A H 1.0825 1.1232 0.1602 0.051 Uiso 1 1 calc R . .
C13 C 0.9356(5) 1.0409(4) 0.15002(14) 0.0383(13) Uani 1 1 d . . .
H13A H 0.8760 1.0963 0.1518 0.046 Uiso 1 1 calc R . .
C14 C 0.8987(5) 0.9447(4) 0.14248(13) 0.0316(12) Uani 1 1 d . . .
H14A H 0.8141 0.9345 0.1394 0.038 Uiso 1 1 calc R . .
C15 C 0.8960(4) 0.8626(4) 0.07092(11) 0.0252(11) Uani 1 1 d . . .
C16 C 1.0032(5) 0.9085(4) 0.05585(13) 0.0386(13) Uani 1 1 d . . .
H16A H 1.0812 0.8739 0.0598 0.046 Uiso 1 1 calc R . .
C17 C 0.9938(6) 1.0065(5) 0.03479(15) 0.0517(16) Uani 1 1 d . . .
H17A H 1.0669 1.0382 0.0246 0.062 Uiso 1 1 calc R . .
C18 C 0.8836(6) 1.0579(4) 0.02847(14) 0.0467(16) Uani 1 1 d . . .
H18A H 0.8796 1.1248 0.0143 0.056 Uiso 1 1 calc R . .
C19 C 0.7767(6) 1.0100(4) 0.04327(14) 0.0413(14) Uani 1 1 d . . .
H19A H 0.6984 1.0435 0.0388 0.050 Uiso 1 1 calc R . .
C20 C 0.7848(5) 0.9156(4) 0.06403(12) 0.0323(12) Uani 1 1 d . . .
H20A H 0.7112 0.8846 0.0742 0.039 Uiso 1 1 calc R . .
C21 C 0.8292(4) 0.6639(3) 0.04894(12) 0.0258(11) Uani 1 1 d . . .
C22 C 0.9151(5) 0.6391(4) 0.02316(13) 0.0346(12) Uani 1 1 d . . .
H22A H 0.9977 0.6200 0.0289 0.042 Uiso 1 1 calc R . .
C23 C 0.8807(6) 0.6423(5) -0.01013(14) 0.0483(15) Uani 1 1 d . . .
H23A H 0.9397 0.6254 -0.0273 0.058 Uiso 1 1 calc R . .
C24 C 0.7623(7) 0.6697(4) -0.01893(14) 0.0504(16) Uani 1 1 d . . .
H24A H 0.7397 0.6725 -0.0422 0.060 Uiso 1 1 calc R . .
C25 C 0.6740(6) 0.6937(4) 0.00648(14) 0.0446(15) Uani 1 1 d . . .
H25A H 0.5913 0.7123 0.0007 0.054 Uiso 1 1 calc R . .
C26 C 0.7101(5) 0.6895(4) 0.04014(13) 0.0314(11) Uani 1 1 d . . .
H26A H 0.6508 0.7048 0.0575 0.038 Uiso 1 1 calc R . .
C27 C 0.8399(4) 0.4649(3) 0.09839(11) 0.0224(10) Uani 1 1 d . . .
C28 C 0.7191(4) 0.4498(4) 0.08967(12) 0.0276(11) Uani 1 1 d . . .
H28A H 0.6592 0.5059 0.0894 0.033 Uiso 1 1 calc R . .
C29 C 0.6868(5) 0.3533(4) 0.08153(12) 0.0395(13) Uani 1 1 d . . .
H29A H 0.6043 0.3431 0.0761 0.047 Uiso 1 1 calc R . .
C30 C 0.7735(6) 0.2716(4) 0.08120(14) 0.0433(14) Uani 1 1 d . . .
H30A H 0.7498 0.2060 0.0754 0.052 Uiso 1 1 calc R . .
C31 C 0.8924(6) 0.2836(4) 0.08901(15) 0.0406(13) Uani 1 1 d . . .
H31A H 0.9516 0.2271 0.0887 0.049 Uiso 1 1 calc R . .
C32 C 0.9259(5) 0.3815(4) 0.09759(12) 0.0326(12) Uani 1 1 d . . .
H32A H 1.0087 0.3909 0.1029 0.039 Uiso 1 1 calc R . .
C33 C 0.9173(4) 0.4689(4) 0.16792(12) 0.0254(10) Uani 1 1 d . . .
C34 C 0.8043(5) 0.4241(4) 0.17971(12) 0.0326(12) Uani 1 1 d . . .
H34A H 0.7295 0.4595 0.1725 0.039 Uiso 1 1 calc R . .
C35 C 0.8006(5) 0.3284(4) 0.20179(15) 0.0445(15) Uani 1 1 d . . .
H35A H 0.7232 0.2989 0.2092 0.053 Uiso 1 1 calc R . .
C36 C 0.9073(5) 0.2757(4) 0.21309(15) 0.0445(14) Uani 1 1 d . . .
H36A H 0.9039 0.2109 0.2284 0.053 Uiso 1 1 calc R . .
C37 C 1.0190(5) 0.3185(4) 0.20185(14) 0.0383(13) Uani 1 1 d . . .
H37A H 1.0932 0.2830 0.2095 0.046 Uiso 1 1 calc R . .
C38 C 1.0241(4) 0.4133(4) 0.17936(13) 0.0297(11) Uani 1 1 d . . .
H38A H 1.1022 0.4409 0.1716 0.036 Uiso 1 1 calc R . .
C39 C 0.9977(4) 0.6666(3) 0.18866(12) 0.0249(10) Uani 1 1 d . . .
C40 C 0.9146(5) 0.6893(4) 0.21467(12) 0.0347(12) Uani 1 1 d . . .
H40A H 0.8301 0.7019 0.2098 0.042 Uiso 1 1 calc R . .
C41 C 0.9528(5) 0.6940(5) 0.24786(14) 0.0437(14) Uani 1 1 d . . .
H41A H 0.8937 0.7094 0.2653 0.052 Uiso 1 1 calc R . .
C42 C 1.0719(5) 0.6772(4) 0.25575(14) 0.0417(14) Uani 1 1 d . . .
H42A H 1.0967 0.6807 0.2785 0.050 Uiso 1 1 calc R . .
C43 C 1.1585(5) 0.6544(4) 0.23002(14) 0.0415(14) Uani 1 1 d . . .
H43A H 1.2428 0.6423 0.2351 0.050 Uiso 1 1 calc R . .
C44 C 1.1198(5) 0.6495(4) 0.19672(13) 0.0327(12) Uani 1 1 d . . .
H44A H 1.1788 0.6341 0.1793 0.039 Uiso 1 1 calc R . .
C45 C 0.4859(4) 0.6395(4) 0.12555(12) 0.0273(11) Uani 1 1 d . . .
C46 C 0.4013(5) 0.7108(5) 0.10751(14) 0.0400(14) Uani 1 1 d . . .
H46A H 0.4225 0.7825 0.1011 0.048 Uiso 1 1 calc R . .
C47 C 0.2886(5) 0.6787(6) 0.09900(15) 0.0493(16) Uani 1 1 d . . .
H47A H 0.2336 0.7286 0.0868 0.059 Uiso 1 1 calc R . .
C48 C 0.2547(6) 0.5765(6) 0.10783(16) 0.0554(18) Uani 1 1 d . . .
H48A H 0.1760 0.5556 0.1023 0.066 Uiso 1 1 calc R . .
C49 C 0.3357(5) 0.5040(5) 0.12480(15) 0.0469(15) Uani 1 1 d . . .
H49A H 0.3139 0.4322 0.1308 0.056 Uiso 1 1 calc R . .
C50 C 0.4491(5) 0.5361(4) 0.13311(14) 0.0380(13) Uani 1 1 d . . .
H50A H 0.5044 0.4847 0.1445 0.046 Uiso 1 1 calc R . .
C51 C 0.5777(4) 0.7979(4) 0.18223(12) 0.0278(11) Uani 1 1 d . . .
C52 C 0.6464(5) 0.8588(4) 0.20125(14) 0.0424(14) Uani 1 1 d . . .
H52A H 0.7331 0.8623 0.1971 0.051 Uiso 1 1 calc R . .
C53 C 0.5884(6) 0.9144(5) 0.22626(16) 0.0575(18) Uani 1 1 d . . .
H53A H 0.6357 0.9549 0.2390 0.069 Uiso 1 1 calc R . .
C54 C 0.4603(6) 0.9099(5) 0.23239(16) 0.0570(17) Uani 1 1 d . . .
H54A H 0.4209 0.9474 0.2493 0.068 Uiso 1 1 calc R . .
C55 C 0.3920(5) 0.8515(5) 0.21404(15) 0.0517(16) Uani 1 1 d . . .
H55A H 0.3052 0.8490 0.2181 0.062 Uiso 1 1 calc R . .
C56 C 0.4501(5) 0.7956(4) 0.18923(14) 0.0389(13) Uani 1 1 d . . .
H56A H 0.4016 0.7550 0.1768 0.047 Uiso 1 1 calc R . .
K1 K 0.48343(12) 0.38118(11) 0.31723(3) 0.03304(18) Uani 1 1 d . . .
O1 O 0.2354(3) 0.3248(3) 0.31397(10) 0.0463(10) Uani 1 1 d . A .
O2 O 0.3566(4) 0.2974(3) 0.37688(10) 0.0490(10) Uani 1 1 d . A .
O3 O 0.6137(4) 0.3113(3) 0.37622(9) 0.0442(10) Uani 1 1 d . A .
O4 O 0.7313(3) 0.4374(3) 0.31999(11) 0.0463(10) Uani 1 1 d . A .
O5 O 0.6116(4) 0.4658(3) 0.25756(10) 0.0490(11) Uani 1 1 d . A .
O6 O 0.3540(3) 0.4500(3) 0.25826(9) 0.0424(9) Uani 1 1 d . A .
O7 O 0.4353(7) 0.5663(4) 0.33928(19) 0.111(2) Uani 1 1 d . A .
O8 O 0.5812(12) 0.1819(9) 0.2734(3) 0.124(4) Uiso 0.577(10) 1 d P A 1
O9 O 0.5434(10) 0.1971(8) 0.2983(3) 0.045(3) Uiso 0.423(10) 1 d P A 2
C57 C 0.1710(5) 0.3860(5) 0.28717(18) 0.0575(18) Uani 1 1 d . . .
H57A H 0.1519 0.4576 0.2931 0.069 Uiso 1 1 calc R A .
H57B H 0.0924 0.3526 0.2841 0.069 Uiso 1 1 calc R . .
C58 C 0.2489(6) 0.3934(5) 0.25455(17) 0.0563(18) Uani 1 1 d . A .
H58A H 0.2734 0.3217 0.2496 0.068 Uiso 1 1 calc R . .
H58B H 0.2017 0.4299 0.2350 0.068 Uiso 1 1 calc R . .
C59 C 0.4297(6) 0.4682(6) 0.22726(14) 0.0592(19) Uani 1 1 d . . .
H59A H 0.3812 0.5074 0.2085 0.071 Uiso 1 1 calc R A .
H59B H 0.4578 0.3997 0.2203 0.071 Uiso 1 1 calc R . .
C60 C 0.5370(6) 0.5291(6) 0.23260(15) 0.0600(19) Uani 1 1 d . A .
H60A H 0.5852 0.5471 0.2105 0.072 Uiso 1 1 calc R . .
H60B H 0.5096 0.5957 0.2411 0.072 Uiso 1 1 calc R . .
C61 C 0.7234(6) 0.5129(5) 0.26117(17) 0.0566(18) Uani 1 1 d . . .
H61A H 0.7072 0.5831 0.2685 0.068 Uiso 1 1 calc R A .
H61B H 0.7705 0.5228 0.2387 0.068 Uiso 1 1 calc R . .
C62 C 0.7959(5) 0.4452(6) 0.28714(18) 0.0581(18) Uani 1 1 d . A .
H62A H 0.8092 0.3740 0.2804 0.070 Uiso 1 1 calc R . .
H62B H 0.8774 0.4759 0.2885 0.070 Uiso 1 1 calc R . .
C63 C 0.7961(5) 0.3763(5) 0.34727(17) 0.0527(16) Uani 1 1 d . . .
H63A H 0.8750 0.4095 0.3501 0.063 Uiso 1 1 calc R A .
H63B H 0.8148 0.3043 0.3416 0.063 Uiso 1 1 calc R . .
C64 C 0.7202(6) 0.3701(5) 0.37947(16) 0.0548(17) Uani 1 1 d . A .
H64A H 0.7680 0.3350 0.3991 0.066 Uiso 1 1 calc R . .
H64B H 0.6951 0.4421 0.3840 0.066 Uiso 1 1 calc R . .
C65 C 0.5380(7) 0.2981(6) 0.40709(15) 0.0594(19) Uani 1 1 d . . .
H65A H 0.5095 0.3679 0.4130 0.071 Uiso 1 1 calc R A .
H65B H 0.5853 0.2608 0.4265 0.071 Uiso 1 1 calc R . .
C66 C 0.4315(6) 0.2359(6) 0.40154(16) 0.0590(19) Uani 1 1 d . A .
H66A H 0.4601 0.1697 0.3930 0.071 Uiso 1 1 calc R . .
H66B H 0.3834 0.2172 0.4236 0.071 Uiso 1 1 calc R . .
C67 C 0.2445(6) 0.2480(5) 0.37320(18) 0.0589(18) Uani 1 1 d . . .
H67A H 0.1972 0.2373 0.3956 0.071 Uiso 1 1 calc R A .
H67B H 0.2618 0.1781 0.3657 0.071 Uiso 1 1 calc R . .
C68 C 0.1697(5) 0.3183(5) 0.34633(18) 0.0565(18) Uani 1 1 d . A .
H68A H 0.0881 0.2880 0.3448 0.068 Uiso 1 1 calc R . .
H68B H 0.1569 0.3897 0.3530 0.068 Uiso 1 1 calc R . .
C69 C 0.3160(12) 0.6171(9) 0.3447(4) 0.192(7) Uani 1 1 d . . .
H69A H 0.3032 0.6359 0.3683 0.230 Uiso 1 1 calc R A .
H69B H 0.2469 0.5751 0.3393 0.230 Uiso 1 1 calc R . .
C70 C 0.3404(8) 0.7149(9) 0.3169(3) 0.121(4) Uani 1 1 d . A .
H70A H 0.3116 0.7042 0.2941 0.146 Uiso 1 1 calc R . .
H70B H 0.3006 0.7800 0.3237 0.146 Uiso 1 1 calc R . .
C71 C 0.4762(10) 0.7185(9) 0.3165(2) 0.122(4) Uani 1 1 d . . .
H71A H 0.5017 0.7870 0.3223 0.147 Uiso 1 1 calc R A .
H71B H 0.5128 0.7092 0.2935 0.147 Uiso 1 1 calc R . .
C72 C 0.5158(8) 0.6307(7) 0.3430(3) 0.102(3) Uani 1 1 d . A .
H72A H 0.6000 0.6035 0.3377 0.122 Uiso 1 1 calc R . .
H72B H 0.5111 0.6509 0.3664 0.122 Uiso 1 1 calc R . .
C73 C 0.4724(12) 0.1543(12) 0.2938(3) 0.170(7) Uani 1 1 d . A .
H73A H 0.4215 0.1047 0.2840 0.204 Uiso 0.577(10) 1 calc PR A 1
H73B H 0.4218 0.2166 0.2990 0.204 Uiso 0.577(10) 1 calc PR A 1
H73P H 0.4287 0.1010 0.2845 0.204 Uiso 0.423(10) 1 d PR A 2
H73Q H 0.4181 0.2140 0.2975 0.204 Uiso 0.423(10) 1 d PR A 2
C77 C 0.5521(17) 0.0950(15) 0.3283(4) 0.078(5) Uiso 0.423(10) 1 d P A 1
H77A H 0.5958 0.1480 0.3387 0.094 Uiso 0.423(10) 1 calc PR A 1
H77B H 0.4958 0.0570 0.3461 0.094 Uiso 0.423(10) 1 calc PR A 1
C74 C 0.4797(10) 0.0410(9) 0.3160(3) 0.055(3) Uiso 0.577(10) 1 d P A 2
H74A H 0.4459 -0.0140 0.3041 0.066 Uiso 0.577(10) 1 calc PR A 2
H74B H 0.4398 0.0392 0.3393 0.066 Uiso 0.577(10) 1 calc PR A 2
C75 C 0.6250(9) 0.0336(6) 0.3166(2) 0.097(3) Uani 1 1 d . . .
H75A H 0.5835 -0.0226 0.3071 0.116 Uiso 0.577(10) 1 calc PR A 1
H75B H 0.6843 0.0014 0.3338 0.116 Uiso 0.577(10) 1 calc PR A 1
H75X H 0.5804 -0.0206 0.3081 0.116 Uiso 0.423(10) 1 d PR A 2
H75Y H 0.6822 0.0005 0.3335 0.116 Uiso 0.423(10) 1 d PR A 2
C76 C 0.6877(13) 0.1163(11) 0.2871(4) 0.089(4) Uiso 0.577(10) 1 d P A 1
H76A H 0.7474 0.1593 0.2968 0.107 Uiso 0.577(10) 1 calc PR A 1
H76B H 0.7303 0.0802 0.2690 0.107 Uiso 0.577(10) 1 calc PR A 1
C78 C 0.64543(4) 0.14629(4) 0.304712(14) 0.073(5) Uiso 0.423(10) 1 d P A 2
H78A H 0.6872 0.1768 0.3227 0.088 Uiso 0.423(10) 1 calc PR A 2
H78B H 0.6999 0.1538 0.2835 0.088 Uiso 0.423(10) 1 calc PR A 2
Fe2 Fe 0.18912(4) 0.07884(4) 0.502552(14) 0.02183(15) Uani 1 1 d R . .
C201 C 0.08924(4) 0.19675(4) 0.526172(14) 0.0256(10) Uani 1 1 d R . .
C202 C 0.09896(4) 0.09940(4) 0.549632(14) 0.0222(10) Uani 1 1 d R . .
C203 C 0.06304(4) 0.00193(4) 0.539412(14) 0.0226(10) Uani 1 1 d R . .
C204 C 0.01774(4) 0.00205(4) 0.506132(14) 0.0198(10) Uani 1 1 d R . .
C205 C 0.00850(4) 0.09863(4) 0.482272(14) 0.0225(10) Uani 1 1 d R . .
C206 C 0.04541(4) 0.19543(4) 0.492482(14) 0.0234(10) Uani 1 1 d R . .
C207 C 0.36514(4) 0.08674(4) 0.497922(14) 0.0261(11) Uani 1 1 d R . .
C208 C 0.32780(4) 0.02418(4) 0.477232(14) 0.0264(11) Uani 1 1 d R . .
C209 C 0.27832(4) 0.41294(4) 0.552322(14) 0.0389(13) Uani 1 1 d R . .
H20D H 0.3613 0.4236 0.5572 0.047 Uiso 1 1 calc R . .
C210 C 0.1253(4) 0.2977(4) 0.53673(11) 0.0265(11) Uani 1 1 d . . .
C211 C 0.0368(5) 0.3792(4) 0.53870(12) 0.0307(11) Uani 1 1 d . . .
H21A H -0.0465 0.3685 0.5342 0.037 Uiso 1 1 calc R . .
C212 C 0.2462(5) 0.3164(4) 0.54321(13) 0.0320(12) Uani 1 1 d . . .
H21B H 0.3081 0.2628 0.5414 0.038 Uiso 1 1 calc R . .
C213 C 0.1912(5) 0.4925(4) 0.55428(13) 0.0383(13) Uani 1 1 d . . .
H21C H 0.2131 0.5583 0.5604 0.046 Uiso 1 1 calc R . .
C214 C 0.0695(6) 0.4749(4) 0.54715(14) 0.0418(14) Uani 1 1 d . . .
H21D H 0.0086 0.5296 0.5481 0.050 Uiso 1 1 calc R . .
C215 C 0.1448(5) 0.0994(4) 0.58510(11) 0.0285(11) Uani 1 1 d . . .
C216 C 0.2279(6) 0.0911(4) 0.65180(15) 0.0464(15) Uani 1 1 d . . .
H21E H 0.2556 0.0874 0.6746 0.056 Uiso 1 1 calc R . .
C217 C 0.1084(6) 0.1206(5) 0.64493(15) 0.0478(16) Uani 1 1 d . . .
H21F H 0.0533 0.1387 0.6629 0.057 Uiso 1 1 calc R . .
C218 C 0.3075(6) 0.0668(5) 0.62574(15) 0.0480(15) Uani 1 1 d . . .
H21G H 0.3907 0.0468 0.6305 0.058 Uiso 1 1 calc R . .
C219 C 0.2682(5) 0.0711(4) 0.59234(12) 0.0321(12) Uani 1 1 d . . .
H21H H 0.3245 0.0549 0.5744 0.039 Uiso 1 1 calc R . .
C220 C 0.0668(5) 0.1243(4) 0.61133(14) 0.0387(13) Uani 1 1 d . . .
H22B H -0.0165 0.1445 0.6068 0.046 Uiso 1 1 calc R . .
C221 C -0.0348(6) -0.2415(4) 0.60018(13) 0.0414(14) Uani 1 1 d . . .
H22C H -0.1092 -0.2719 0.6099 0.050 Uiso 1 1 calc R . .
C222 C 0.0769(6) -0.2933(4) 0.60695(14) 0.0441(14) Uani 1 1 d . . .
H22D H 0.0790 -0.3597 0.6215 0.053 Uiso 1 1 calc R . .
C223 C 0.1838(6) -0.2506(4) 0.59318(14) 0.0429(14) Uani 1 1 d . . .
H22E H 0.2602 -0.2866 0.5984 0.052 Uiso 1 1 calc R . .
C224 C -0.0372(5) -0.1443(4) 0.57901(13) 0.0356(12) Uani 1 1 d . . .
H22F H -0.1140 -0.1079 0.5748 0.043 Uiso 1 1 calc R . .
C225 C 0.0701(4) -0.0993(4) 0.56390(12) 0.0253(10) Uani 1 1 d . . .
C226 C 0.1817(5) -0.1521(4) 0.57096(14) 0.0347(12) Uani 1 1 d . . .
H22G H 0.2564 -0.1226 0.5610 0.042 Uiso 1 1 calc R . .
C227 C -0.0191(4) -0.1000(4) 0.49571(11) 0.0253(10) Uani 1 1 d . . .
C228 C -0.1417(5) -0.1171(4) 0.49105(14) 0.0349(12) Uani 1 1 d . . .
H22H H -0.2015 -0.0620 0.4930 0.042 Uiso 1 1 calc R . .
C229 C 0.0665(5) -0.1810(4) 0.49240(12) 0.0287(11) Uani 1 1 d . . .
H22I H 0.1510 -0.1704 0.4955 0.034 Uiso 1 1 calc R . .
C230 C -0.1791(5) -0.2148(4) 0.48349(15) 0.0447(14) Uani 1 1 d . . .
H23B H -0.2636 -0.2259 0.4805 0.054 Uiso 1 1 calc R . .
C231 C 0.0307(6) -0.2787(4) 0.48457(14) 0.0432(14) Uani 1 1 d . . .
H23C H 0.0907 -0.3333 0.4821 0.052 Uiso 1 1 calc R . .
C232 C -0.0915(6) -0.2946(5) 0.48047(15) 0.0506(16) Uani 1 1 d . . .
H23D H -0.1161 -0.3610 0.4755 0.061 Uiso 1 1 calc R . .
C233 C 0.0137(6) 0.0674(5) 0.38794(14) 0.0467(15) Uani 1 1 d . . .
H23E H 0.0718 0.0497 0.3706 0.056 Uiso 1 1 calc R . .
C234 C -0.1930(5) 0.1088(4) 0.40603(15) 0.0412(14) Uani 1 1 d . . .
H23F H -0.2774 0.1213 0.4011 0.049 Uiso 1 1 calc R . .
C235 C -0.0330(4) 0.0962(4) 0.44669(12) 0.0250(10) Uani 1 1 d . . .
C236 C -0.1103(6) 0.0863(4) 0.38054(14) 0.0451(15) Uani 1 1 d . . .
H23G H -0.1368 0.0836 0.3580 0.054 Uiso 1 1 calc R . .
C237 C -0.1559(5) 0.1136(4) 0.43873(14) 0.0372(13) Uani 1 1 d . . .
H23H H -0.2150 0.1290 0.4561 0.045 Uiso 1 1 calc R . .
C238 C 0.0511(5) 0.0748(4) 0.42089(13) 0.0333(12) Uani 1 1 d . . .
H23I H 0.1358 0.0650 0.4257 0.040 Uiso 1 1 calc R . .
C239 C 0.0561(6) 0.4865(4) 0.42242(14) 0.0440(14) Uani 1 1 d . . .
H23J H 0.0587 0.5518 0.4074 0.053 Uiso 1 1 calc R . .
C240 C 0.0496(4) 0.2969(4) 0.46699(11) 0.0246(10) Uani 1 1 d . . .
C241 C -0.0588(5) 0.3490(4) 0.45636(13) 0.0346(12) Uani 1 1 d . . .
H24B H -0.1360 0.3198 0.4641 0.042 Uiso 1 1 calc R . .
C242 C 0.1651(5) 0.4330(5) 0.43256(14) 0.0432(15) Uani 1 1 d . . .
H24C H 0.2426 0.4601 0.4240 0.052 Uiso 1 1 calc R . .
C243 C -0.0540(6) 0.4453(4) 0.43405(14) 0.0446(15) Uani 1 1 d . . .
H24D H -0.1283 0.4819 0.4270 0.054 Uiso 1 1 calc R . .
C244 C 0.1591(5) 0.3400(4) 0.45520(14) 0.0336(12) Uani 1 1 d . . .
H24E H 0.2335 0.3049 0.4628 0.040 Uiso 1 1 calc R . .
C245 C 0.6295(5) 0.2593(5) 0.51028(15) 0.0462(15) Uani 1 1 d . . .
H24F H 0.6519 0.3310 0.5045 0.055 Uiso 1 1 calc R . .
C246 C 0.7101(5) 0.1869(6) 0.52757(15) 0.0469(16) Uani 1 1 d . . .
H24G H 0.7882 0.2082 0.5334 0.056 Uiso 1 1 calc R . .
C247 C 0.5638(5) 0.0524(4) 0.52670(14) 0.0378(13) Uani 1 1 d . . .
H24H H 0.5430 -0.0196 0.5327 0.045 Uiso 1 1 calc R . .
C249 C 0.6773(5) 0.0852(5) 0.53621(15) 0.0464(16) Uani 1 1 d . . .
H24I H 0.7315 0.0355 0.5488 0.056 Uiso 1 1 calc R . .
C250 C 0.4814(4) 0.1229(4) 0.50872(12) 0.0271(11) Uani 1 1 d . . .
C251 C 0.5711(5) -0.0891(5) 0.42040(16) 0.0509(16) Uani 1 1 d . . .
H25B H 0.6582 -0.0885 0.4168 0.061 Uiso 1 1 calc R . .
C252 C 0.5152(5) -0.0346(4) 0.44486(13) 0.0361(12) Uani 1 1 d . . .
H25C H 0.5642 0.0047 0.4575 0.043 Uiso 1 1 calc R . .
C253 C 0.3884(5) -0.0355(4) 0.45152(12) 0.0285(11) Uani 1 1 d . . .
C254 C 0.3214(5) -0.0949(4) 0.43242(14) 0.0431(14) Uani 1 1 d . . .
H25D H 0.2349 -0.0998 0.4367 0.052 Uiso 1 1 calc R . .
C255 C 0.5028(6) -0.1445(5) 0.40120(17) 0.0605(19) Uani 1 1 d . . .
H25E H 0.5412 -0.1808 0.3838 0.073 Uiso 1 1 calc R . .
C256 C 0.3784(6) -0.1464(5) 0.40753(16) 0.0550(17) Uani 1 1 d . . .
H25F H 0.3301 -0.1845 0.3943 0.066 Uiso 1 1 calc R . .
C284 C 0.5155(5) 0.2289(4) 0.50121(13) 0.0328(12) Uani 1 1 d . . .
H28B H 0.4602 0.2803 0.4898 0.039 Uiso 1 1 calc R . .
K2 K 0.58497(10) 0.48716(9) 0.66925(3) 0.0358(3) Uani 1 1 d . . .
O201 O 0.3311(3) 0.4723(3) 0.68056(10) 0.0433(9) Uani 1 1 d . B .
O202 O 0.4617(4) 0.6240(3) 0.70975(9) 0.0459(10) Uani 1 1 d . B .
O203 O 0.7192(4) 0.6017(3) 0.70917(9) 0.0436(9) Uani 1 1 d . B .
O204 O 0.8396(3) 0.5099(3) 0.65459(10) 0.0460(10) Uani 1 1 d . B .
O205 O 0.7116(3) 0.3609(3) 0.62524(10) 0.0463(10) Uani 1 1 d . B .
O206 O 0.4553(3) 0.3771(3) 0.62615(10) 0.0434(9) Uani 1 1 d . B .
O207 O 0.5087(5) 0.6546(3) 0.62082(12) 0.0751(15) Uani 1 1 d . B .
O208 O 0.5765(4) 0.3512(4) 0.73247(12) 0.0768(13) Uani 1 1 d . B .
C257 C 0.2728(5) 0.4491(5) 0.65070(15) 0.0441(14) Uani 1 1 d . . .
H25G H 0.2814 0.5088 0.6316 0.053 Uiso 1 1 calc R B .
H25H H 0.1839 0.4380 0.6561 0.053 Uiso 1 1 calc R . .
C258 C 0.3333(5) 0.3513(5) 0.64017(15) 0.0464(14) Uani 1 1 d . B .
H25I H 0.3383 0.2952 0.6604 0.056 Uiso 1 1 calc R . .
H25J H 0.2850 0.3253 0.6226 0.056 Uiso 1 1 calc R . .
C259 C 0.5210(6) 0.2896(5) 0.61512(18) 0.0573(17) Uani 1 1 d . . .
H25K H 0.4739 0.2602 0.5980 0.069 Uiso 1 1 calc R B .
H25L H 0.5335 0.2335 0.6351 0.069 Uiso 1 1 calc R . .
C260 C 0.6410(6) 0.3255(5) 0.59955(16) 0.0549(17) Uani 1 1 d . B .
H26B H 0.6860 0.2666 0.5901 0.066 Uiso 1 1 calc R . .
H26C H 0.6282 0.3839 0.5804 0.066 Uiso 1 1 calc R . .
C261 C 0.8291(5) 0.3976(5) 0.61193(15) 0.0497(15) Uani 1 1 d . . .
H26D H 0.8186 0.4610 0.5944 0.060 Uiso 1 1 calc R B .
H26E H 0.8744 0.3421 0.6008 0.060 Uiso 1 1 calc R . .
C262 C 0.8999(5) 0.4240(5) 0.64077(15) 0.0506(15) Uani 1 1 d . B .
H26F H 0.9058 0.3618 0.6590 0.061 Uiso 1 1 calc R . .
H26G H 0.9844 0.4434 0.6323 0.061 Uiso 1 1 calc R . .
C263 C 0.9034(6) 0.5356(6) 0.68275(17) 0.0569(17) Uani 1 1 d . . .
H26H H 0.9898 0.5518 0.6754 0.068 Uiso 1 1 calc R B .
H26I H 0.9039 0.4749 0.7016 0.068 Uiso 1 1 calc R . .
C264 C 0.8403(6) 0.6288(5) 0.69505(16) 0.0555(17) Uani 1 1 d . B .
H26J H 0.8889 0.6529 0.7130 0.067 Uiso 1 1 calc R . .
H26K H 0.8339 0.6874 0.6756 0.067 Uiso 1 1 calc R . .
C265 C 0.6529(6) 0.6887(5) 0.72097(17) 0.0589(18) Uani 1 1 d . . .
H26L H 0.6395 0.7454 0.7013 0.071 Uiso 1 1 calc R B .
H26M H 0.7011 0.7175 0.7380 0.071 Uiso 1 1 calc R . .
C266 C 0.5353(6) 0.6542(5) 0.73674(15) 0.0581(18) Uani 1 1 d . B .
H26N H 0.4925 0.7121 0.7473 0.070 Uiso 1 1 calc R . .
H26O H 0.5477 0.5932 0.7551 0.070 Uiso 1 1 calc R . .
C267 C 0.3461(6) 0.5860(5) 0.72252(15) 0.0521(16) Uani 1 1 d . . .
H26P H 0.3008 0.6396 0.7345 0.062 Uiso 1 1 calc R B .
H26Q H 0.3574 0.5210 0.7394 0.062 Uiso 1 1 calc R . .
C268 C 0.2739(5) 0.5625(5) 0.69335(16) 0.0521(16) Uani 1 1 d . B .
H26R H 0.1878 0.5475 0.7014 0.063 Uiso 1 1 calc R . .
H26S H 0.2730 0.6241 0.6748 0.063 Uiso 1 1 calc R . .
C269 C 0.6520(8) 0.3365(8) 0.7610(2) 0.103(3) Uani 1 1 d . . .
H26T H 0.7109 0.3943 0.7594 0.124 Uiso 1 1 calc R B .
H26U H 0.6988 0.2682 0.7624 0.124 Uiso 1 1 calc R . .
C270 C 0.5625(10) 0.3376(7) 0.7927(2) 0.113(3) Uani 1 1 d . B .
H27A H 0.5894 0.2856 0.8124 0.135 Uiso 1 1 calc R . .
H27B H 0.5556 0.4086 0.7999 0.135 Uiso 1 1 calc R . .
C271 C 0.4414(7) 0.3073(6) 0.7797(2) 0.103(3) Uani 1 1 d . . .
H27C H 0.4118 0.2409 0.7934 0.123 Uiso 1 1 calc R B .
H27D H 0.3774 0.3639 0.7811 0.123 Uiso 1 1 calc R . .
C272 C 0.4711(7) 0.2933(6) 0.7434(2) 0.089(2) Uani 1 1 d . B .
H27E H 0.4872 0.2175 0.7416 0.107 Uiso 1 1 calc R . .
H27F H 0.4014 0.3195 0.7288 0.107 Uiso 1 1 calc R . .
C273 C 0.5488(17) 0.7503(11) 0.6291(3) 0.060(4) Uiso 0.57(2) 1 d P B 1
H27G H 0.6170 0.7356 0.6451 0.072 Uiso 0.57(2) 1 calc PR B 1
H27Z H 0.4803 0.7856 0.6411 0.072 Uiso 0.57(2) 1 calc PR B 1
C274 C 0.5904(17) 0.8204(10) 0.5987(3) 0.060(4) Uiso 0.57(2) 1 d P B 1
H27X H 0.5300 0.8797 0.5933 0.072 Uiso 0.57(2) 1 calc PR B 1
H27I H 0.6707 0.8497 0.6025 0.072 Uiso 0.57(2) 1 calc PR B 1
C275 C 0.6020(18) 0.7590(10) 0.5710(3) 0.062(4) Uiso 0.57(2) 1 d P B 1
H27J H 0.6888 0.7548 0.5623 0.075 Uiso 0.57(2) 1 calc PR B 1
H27K H 0.5504 0.7902 0.5518 0.075 Uiso 0.57(2) 1 calc PR B 1
C277 C 0.4966(17) 0.7683(11) 0.6258(4) 0.040(4) Uiso 0.43(2) 1 d P B 2
H27L H 0.4102 0.7865 0.6324 0.048 Uiso 0.43(2) 1 calc PR B 2
H27M H 0.5497 0.7816 0.6445 0.048 Uiso 0.43(2) 1 calc PR B 2
C278 C 0.530(2) 0.8245(12) 0.5971(4) 0.054(5) Uiso 0.43(2) 1 d P B 2
H27N H 0.6096 0.8568 0.5998 0.064 Uiso 0.43(2) 1 calc PR B 2
H27O H 0.4680 0.8824 0.5914 0.064 Uiso 0.43(2) 1 calc PR B 2
C279 C 0.5435(19) 0.7603(11) 0.5680(4) 0.048(4) Uiso 0.43(2) 1 d P B 2
H27Y H 0.6171 0.7802 0.5529 0.058 Uiso 0.43(2) 1 calc PR B 2
H27W H 0.4696 0.7687 0.5539 0.058 Uiso 0.43(2) 1 calc PR B 2
C276 C 0.5575(9) 0.6487(6) 0.58686(19) 0.095(3) Uani 1 1 d . . .
H27R H 0.4933 0.6263 0.5727 0.114 Uiso 0.57(2) 1 calc PR B 1
H27S H 0.6271 0.5963 0.5876 0.114 Uiso 0.57(2) 1 calc PR B 1
H27U H 0.4947 0.6265 0.5730 0.114 Uiso 0.43(2) 1 d PR B 2
H27V H 0.6259 0.5977 0.5876 0.114 Uiso 0.43(2) 1 d PR B 2
Fe3 Fe 0.09271(5) 0.87394(4) 0.833816(16) 0.02626(14) Uani 1 1 d . C 2
C301 C -0.0924(4) 0.9008(3) 0.85076(11) 0.0242(10) Uani 1 1 d . C 2
C302 C -0.0506(4) 0.9897(4) 0.82736(11) 0.0259(10) Uani 1 1 d . C 2
C303 C 0.0043(4) 0.9761(3) 0.79432(11) 0.0252(10) Uani 1 1 d . C 2
C304 C 0.0200(4) 0.8725(4) 0.78510(11) 0.0283(11) Uani 1 1 d . C 2
C305 C -0.0205(4) 0.7817(3) 0.80862(12) 0.0264(10) Uani 1 1 d . C 2
C306 C -0.0754(4) 0.7972(4) 0.84136(12) 0.0272(11) Uani 1 1 d . C 2
C307 C 0.2148(4) 0.8388(3) 0.86785(11) 0.0337(10) Uani 1 1 d . C 2
C308 C 0.2680(4) 0.8761(4) 0.83792(12) 0.0328(11) Uani 1 1 d . C 2
C309 C -0.0756(4) 0.9329(4) 0.91217(12) 0.0335(11) Uani 1 1 d . C 2
H30D H 0.0112 0.9365 0.9083 0.040 Uiso 1 1 calc R C 2
C310 C -0.1287(5) 0.9444(4) 0.94455(13) 0.0398(13) Uani 1 1 d . C 2
H31B H -0.0774 0.9536 0.9628 0.048 Uiso 1 1 calc R C 2
C311 C -0.2750(4) 0.9165(4) 0.89141(13) 0.0357(12) Uani 1 1 d . C 2
H31C H -0.3265 0.9072 0.8733 0.043 Uiso 1 1 calc R C 2
C312 C -0.1483(4) 0.9165(4) 0.88579(12) 0.0291(11) Uani 1 1 d . C 2
C313 C -0.3272(4) 0.9303(4) 0.92412(13) 0.0397(13) Uani 1 1 d . C 2
H31D H -0.4141 0.9312 0.9281 0.048 Uiso 1 1 calc R C 2
C314 C -0.2514(5) 0.9426(4) 0.95037(14) 0.0410(13) Uani 1 1 d . C 2
H31E H -0.2862 0.9498 0.9727 0.049 Uiso 1 1 calc R C 2
C315 C 0.0584(5) 1.1463(4) 0.84055(13) 0.0414(13) Uani 1 1 d . C 2
H31F H 0.1337 1.1083 0.8372 0.050 Uiso 1 1 calc R C 2
C316 C -0.1561(7) 1.2564(5) 0.85089(15) 0.0550(17) Uani 1 1 d . C 2
H31G H -0.2307 1.2946 0.8550 0.066 Uiso 1 1 calc R C 2
C317 C -0.1609(5) 1.1553(4) 0.84243(14) 0.0420(13) Uani 1 1 d . C 2
H31H H -0.2382 1.1258 0.8400 0.050 Uiso 1 1 calc R C 2
C318 C -0.0532(5) 1.0976(4) 0.83751(12) 0.0314(11) Uani 1 1 d . C 2
C319 C -0.0470(7) 1.3018(4) 0.85348(13) 0.0548(19) Uani 1 1 d . C 2
H31I H -0.0463 1.3716 0.8589 0.066 Uiso 1 1 calc R C 2
C320 C 0.0617(6) 1.2482(4) 0.84836(15) 0.0518(16) Uani 1 1 d . C 2
H32B H 0.1382 1.2801 0.8501 0.062 Uiso 1 1 calc R C 2
C321 C 0.0853(6) 1.2520(4) 0.72257(15) 0.0488(15) Uani 1 1 d . C 2
H32C H 0.1026 1.3144 0.7070 0.059 Uiso 1 1 calc R C 2
C322 C 0.1567(5) 1.0960(5) 0.75908(14) 0.0422(13) Uani 1 1 d . C 2
H32D H 0.2233 1.0518 0.7680 0.051 Uiso 1 1 calc R C 2
C323 C 0.1792(6) 1.1873(5) 0.73548(14) 0.0533(16) Uani 1 1 d . C 2
H32E H 0.2617 1.2044 0.7284 0.064 Uiso 1 1 calc R C 2
C324 C 0.0366(4) 1.0709(4) 0.76921(11) 0.0266(10) Uani 1 1 d . C 2
C325 C -0.0583(5) 1.1372(4) 0.75530(13) 0.0353(12) Uani 1 1 d . C 2
H32F H -0.1410 1.1199 0.7620 0.042 Uiso 1 1 calc R C 2
C326 C -0.0365(6) 1.2269(4) 0.73217(14) 0.0455(14) Uani 1 1 d . C 2
H32G H -0.1028 1.2708 0.7229 0.055 Uiso 1 1 calc R C 2
C327 C -0.0051(6) 0.8565(4) 0.72314(12) 0.0449(14) Uani 1 1 d . C 2
H32H H -0.0917 0.8608 0.7276 0.054 Uiso 1 1 calc R C 2
C328 C 0.2442(6) 0.8452(4) 0.70940(16) 0.0554(17) Uani 1 1 d . C 2
H32I H 0.3308 0.8413 0.7048 0.066 Uiso 1 1 calc R C 2
C329 C 0.0425(7) 0.8474(4) 0.68980(14) 0.0559(17) Uani 1 1 d . C 2
H32J H -0.0120 0.8448 0.6717 0.067 Uiso 1 1 calc R C 2
C330 C 0.1666(7) 0.8424(4) 0.68308(15) 0.0585(19) Uani 1 1 d . C 2
H33A H 0.1990 0.8369 0.6604 0.070 Uiso 1 1 calc R C 2
C331 C 0.1991(5) 0.8537(4) 0.74261(14) 0.0446(14) Uani 1 1 d . C 2
H33B H 0.2547 0.8556 0.7604 0.054 Uiso 1 1 calc R C 2
C332 C 0.0752(5) 0.8593(3) 0.74985(12) 0.0331(12) Uani 1 1 d . C 2
C333 C -0.0031(5) 0.6738(4) 0.79847(11) 0.0338(12) Uani 1 1 d . C 2
C334 C 0.1120(7) 0.6265(5) 0.79675(17) 0.067(2) Uani 1 1 d . C 2
H33C H 0.1819 0.6643 0.8009 0.080 Uiso 1 1 calc R C 2
C335 C -0.1007(7) 0.6190(4) 0.79189(17) 0.066(2) Uani 1 1 d . C 2
H33D H -0.1814 0.6497 0.7934 0.079 Uiso 1 1 calc R C 2
C336 C 0.1288(8) 0.5203(5) 0.78875(19) 0.085(3) Uani 1 1 d . C 2
H33E H 0.2081 0.4863 0.7887 0.101 Uiso 1 1 calc R C 2
C337 C 0.0268(8) 0.4699(7) 0.7812(2) 0.081(2) Uiso 1 1 d . C 2
H33F H 0.0357 0.4012 0.7748 0.097 Uiso 1 1 calc R C 2
C338 C -0.0842(10) 0.5160(6) 0.7827(2) 0.097(3) Uani 1 1 d . C 2
H33G H -0.1538 0.4795 0.7775 0.117 Uiso 1 1 calc R C 2
C339 C -0.2283(6) 0.6711(5) 0.87312(14) 0.0506(15) Uani 1 1 d . C 2
H33H H -0.2935 0.7156 0.8635 0.061 Uiso 1 1 calc R C 2
C340 C -0.1580(8) 0.5109(5) 0.90839(16) 0.067(2) Uani 1 1 d . C 2
H34B H -0.1747 0.4452 0.9223 0.081 Uiso 1 1 calc R C 2
C341 C -0.2549(7) 0.5741(5) 0.89466(16) 0.066(2) Uani 1 1 d . C 2
H34C H -0.3376 0.5533 0.8995 0.080 Uiso 1 1 calc R C 2
C342 C -0.0430(7) 0.5403(4) 0.90254(15) 0.0560(18) Uani 1 1 d . C 2
H34D H 0.0223 0.4968 0.9127 0.067 Uiso 1 1 calc R C 2
C343 C -0.1093(5) 0.6998(4) 0.86636(12) 0.0340(12) Uani 1 1 d . C 2
C344 C -0.0174(6) 0.6349(4) 0.88147(13) 0.0431(14) Uani 1 1 d . C 2
H34E H 0.0658 0.6553 0.8774 0.052 Uiso 1 1 calc R C 2
C345 C 0.4119(5) 0.7769(4) 0.94530(15) 0.0538(15) Uani 1 1 d . C 2
H34F H 0.4967 0.7773 0.9502 0.065 Uiso 1 1 calc R C 2
C346 C 0.1679(5) 0.7746(4) 0.93062(12) 0.0447(12) Uani 1 1 d . C 2
H34G H 0.0832 0.7722 0.9259 0.054 Uiso 1 1 calc R C 2
C347 C 0.3772(5) 0.8051(4) 0.91169(14) 0.0470(12) Uani 1 1 d . C 2
H34H H 0.4384 0.8244 0.8940 0.056 Uiso 1 1 calc R C 2
C348 C 0.3284(6) 0.7487(5) 0.97153(14) 0.0585(16) Uani 1 1 d . C 2
H34I H 0.3543 0.7302 0.9945 0.070 Uiso 1 1 calc R C 2
C349 C 0.2529(4) 0.8057(3) 0.90319(11) 0.0360(10) Uani 1 1 d . C 2
C350 C 0.2031(5) 0.7472(5) 0.96442(14) 0.0535(14) Uani 1 1 d . C 2
H35B H 0.1433 0.7278 0.9825 0.064 Uiso 1 1 calc R C 2
C351 C 0.5532(5) 1.0163(5) 0.80217(15) 0.0591(15) Uani 1 1 d . C 2
H35C H 0.5799 1.0870 0.7974 0.071 Uiso 1 1 calc R C 2
C352 C 0.5912(5) 0.8343(6) 0.80180(14) 0.0624(19) Uani 1 1 d . C 2
H35D H 0.6445 0.7772 0.7970 0.075 Uiso 1 1 calc R C 2
C353 C 0.6339(6) 0.9338(6) 0.79583(14) 0.0639(18) Uani 1 1 d . C 2
H35E H 0.7164 0.9467 0.7876 0.077 Uiso 1 1 calc R C 2
C354 C 0.3917(4) 0.8963(4) 0.82263(11) 0.0349(11) Uani 1 1 d . C 2
C355 C 0.4358(5) 0.9971(4) 0.81520(13) 0.0452(13) Uani 1 1 d . C 2
H35F H 0.3829 1.0552 0.8193 0.054 Uiso 1 1 calc R C 2
C356 C 0.4709(5) 0.8131(5) 0.81479(13) 0.0486(13) Uani 1 1 d . C 2
H35G H 0.4432 0.7427 0.8183 0.058 Uiso 1 1 calc R C 2
K3 K 0.35651(10) 0.27658(8) 0.96662(3) 0.0355(3) Uani 1 1 d . D 2
O301 O 0.4869(4) 0.3909(3) 1.00872(10) 0.0491(10) Uani 1 1 d . D 2
O302 O 0.2292(4) 0.4024(3) 1.00944(10) 0.0503(10) Uani 1 1 d . D 2
O303 O 0.1025(3) 0.2522(3) 0.97911(10) 0.0458(10) Uani 1 1 d . D 2
O304 O 0.2281(3) 0.1631(3) 0.92426(10) 0.0430(9) Uani 1 1 d . D 2
O305 O 0.4822(4) 0.1519(3) 0.92255(10) 0.0477(10) Uani 1 1 d . D 2
O306 O 0.6086(3) 0.3052(3) 0.95317(10) 0.0459(9) Uani 1 1 d . D 2
O307 O 0.2937(6) 0.4322(4) 0.91399(13) 0.1000(18) Uani 1 1 d . D 2
O308 O 0.4565(7) 0.1093(6) 1.01298(18) 0.0347(17) Uiso 0.50 1 d P E 1
O309 O 0.3942(10) 0.1069(9) 1.0134(3) 0.082(3) Uiso 0.50 1 d P D 2
C357 C 0.4188(8) 0.4763(5) 1.02067(19) 0.071(2) Uani 1 1 d . . .
H35H H 0.4060 0.5339 1.0012 0.086 Uiso 1 1 calc R D 2
H35I H 0.4648 0.5043 1.0383 0.086 Uiso 1 1 calc R D 2
C358 C 0.2969(7) 0.4375(6) 1.03592(18) 0.069(2) Uani 1 1 d . D .
H35J H 0.3097 0.3784 1.0549 0.083 Uiso 1 1 calc R F 2
H35K H 0.2499 0.4951 1.0455 0.083 Uiso 1 1 calc R F 2
C359 C 0.1145(6) 0.3661(6) 1.02192(17) 0.0624(19) Uani 1 1 d . . .
H35L H 0.0687 0.4214 1.0330 0.075 Uiso 1 1 calc R D 2
H35M H 0.1249 0.3028 1.0395 0.075 Uiso 1 1 calc R D 2
C360 C 0.0436(6) 0.3392(5) 0.99295(17) 0.0595(18) Uani 1 1 d . D .
H36B H -0.0413 0.3208 1.0014 0.071 Uiso 1 1 calc R G 2
H36C H 0.0383 0.4012 0.9746 0.071 Uiso 1 1 calc R G 2
C361 C 0.0459(5) 0.2265(5) 0.94964(16) 0.0502(15) Uani 1 1 d . . .
H36D H 0.0483 0.2880 0.9311 0.060 Uiso 1 1 calc R D 2
H36E H -0.0416 0.2105 0.9557 0.060 Uiso 1 1 calc R D 2
C362 C 0.1089(6) 0.1348(5) 0.93702(16) 0.0542(16) Uani 1 1 d . D .
H36F H 0.1140 0.0749 0.9561 0.065 Uiso 1 1 calc R H 2
H36G H 0.0620 0.1124 0.9185 0.065 Uiso 1 1 calc R H 2
C363 C 0.2937(6) 0.0780(4) 0.91162(16) 0.0526(17) Uani 1 1 d . . .
H36H H 0.2470 0.0521 0.8936 0.063 Uiso 1 1 calc R D 2
H36I H 0.3062 0.0189 0.9306 0.063 Uiso 1 1 calc R D 2
C364 C 0.4159(6) 0.1183(5) 0.89662(16) 0.0580(18) Uani 1 1 d . D .
H36J H 0.4633 0.0615 0.8867 0.070 Uiso 1 1 calc R I 2
H36K H 0.4025 0.1779 0.8779 0.070 Uiso 1 1 calc R I 2
C365 C 0.5982(6) 0.1948(5) 0.90999(17) 0.0641(19) Uani 1 1 d . . .
H36L H 0.5846 0.2601 0.8935 0.077 Uiso 1 1 calc R D 2
H36M H 0.6464 0.1433 0.8978 0.077 Uiso 1 1 calc R D 2
C366 C 0.6665(5) 0.2186(5) 0.93929(18) 0.0573(18) Uani 1 1 d . D .
H36N H 0.6692 0.1559 0.9574 0.069 Uiso 1 1 calc R J 2
H36O H 0.7523 0.2359 0.9314 0.069 Uiso 1 1 calc R J 2
C367 C 0.6659(5) 0.3294(5) 0.98255(16) 0.0540(17) Uani 1 1 d . . .
H36P H 0.7535 0.3447 0.9765 0.065 Uiso 1 1 calc R D 2
H36Q H 0.6630 0.2676 1.0010 0.065 Uiso 1 1 calc R D 2
C368 C 0.6048(6) 0.4205(5) 0.99528(17) 0.0557(17) Uani 1 1 d . D .
H36R H 0.6531 0.4432 1.0135 0.067 Uiso 1 1 calc R K 2
H36S H 0.5980 0.4802 0.9762 0.067 Uiso 1 1 calc R K 2
C369 C 0.3975(10) 0.1115(6) 1.04791(17) 0.093(3) Uani 1 1 d . . .
H36T H 0.3131 0.1431 1.0460 0.111 Uiso 0.694(17) 1 calc PR E 1
H36U H 0.4458 0.1545 1.0611 0.111 Uiso 0.694(17) 1 calc PR E 1
H36X H 0.3130 0.1383 1.0462 0.111 Uiso 0.306(17) 1 d PR E 2
H36Y H 0.4420 0.1561 1.0607 0.111 Uiso 0.306(17) 1 d PR E 2
C370 C 0.3929(12) -0.0026(9) 1.0664(3) 0.062(3) Uiso 0.694(17) 1 d P E 1
C371 C 0.4142(11) -0.0684(8) 1.0374(2) 0.058(3) Uiso 0.694(17) 1 d P E 1
H37D H 0.4915 -0.1116 1.0403 0.070 Uiso 0.694(17) 1 calc PR E 1
H37E H 0.3450 -0.1162 1.0369 0.070 Uiso 0.694(17) 1 calc PR E 1
C380 C 0.324(3) 0.031(2) 1.0592(8) 0.089(9) Uiso 0.306(17) 1 d P E 2
H38B H 0.2383 0.0569 1.0630 0.107 Uiso 0.306(17) 1 calc PR E 2
H38C H 0.3532 -0.0093 1.0809 0.107 Uiso 0.306(17) 1 calc PR E 2
C381 C 0.335(2) -0.0379(18) 1.0285(6) 0.068(8) Uiso 0.306(17) 1 d P E 2
H38D H 0.3597 -0.1119 1.0374 0.081 Uiso 0.306(17) 1 calc PR E 2
H38E H 0.2557 -0.0374 1.0173 0.081 Uiso 0.306(17) 1 calc PR E 2
C372 C 0.4221(7) 0.0061(4) 1.00602(14) 0.092(3) Uani 1 1 d . . .
H37F H 0.3415 0.0126 0.9951 0.110 Uiso 0.694(17) 1 calc PR E 1
H37G H 0.4841 -0.0201 0.9897 0.110 Uiso 0.694(17) 1 calc PR E 1
H37X H 0.3424 0.0114 0.9957 0.110 Uiso 0.306(17) 1 d PR E 2
H37Y H 0.4822 -0.0192 0.9897 0.110 Uiso 0.306(17) 1 d PR E 2
C373 C 0.3511(7) 0.5260(4) 0.91631(14) 0.119(4) Uani 1 1 d R . .
H37H H 0.4245 0.5120 0.9296 0.142 Uiso 1 1 d R . .
H37I H 0.2958 0.5731 0.9275 0.142 Uiso 1 1 d R . .
C374 C 0.3841(11) 0.5747(7) 0.8801(3) 0.137(4) Uani 1 1 d . D .
H37P H 0.3186 0.6258 0.8710 0.165 Uiso 1 1 calc R . .
H37Q H 0.4626 0.6120 0.8791 0.165 Uiso 1 1 calc R . .
C375 C 0.3959(10) 0.4906(8) 0.8608(3) 0.131(4) Uani 1 1 d . . .
H37Z H 0.4774 0.4537 0.8632 0.158 Uiso 1 1 calc R D .
H37J H 0.3813 0.5139 0.8361 0.158 Uiso 1 1 calc R . .
C376 C 0.2955(9) 0.4243(6) 0.8782(2) 0.100(3) Uani 1 1 d . D .
H37K H 0.2154 0.4495 0.8685 0.120 Uiso 1 1 calc R L 2
H37L H 0.3104 0.3499 0.8746 0.120 Uiso 1 1 calc R L 2
O401 O 0.4669(9) 0.5487(7) 0.4488(2) 0.148(3) Uani 1 1 d D . .
C401 C 0.5826(9) 0.5619(9) 0.4626(3) 0.127(4) Uani 1 1 d D . .
H40B H 0.6277 0.6193 0.4481 0.153 Uiso 1 1 calc R . .
H40C H 0.6336 0.4958 0.4637 0.153 Uiso 1 1 calc R . .
C402 C 0.5549(8) 0.5894(7) 0.4981(2) 0.107(4) Uani 1 1 d D . .
H40D H 0.6206 0.6319 0.5053 0.129 Uiso 1 1 calc R . .
H40E H 0.5444 0.5251 0.5153 0.129 Uiso 1 1 calc R . .
C403 C 0.4356(8) 0.6529(8) 0.4935(2) 0.100(3) Uani 1 1 d D . .
H40F H 0.3857 0.6486 0.5155 0.120 Uiso 1 1 calc R . .
H40G H 0.4507 0.7280 0.4846 0.120 Uiso 1 1 calc R . .
C404 C 0.3745(8) 0.6000(7) 0.4676(2) 0.095(3) Uani 1 1 d D . .
H40H H 0.3159 0.5478 0.4795 0.114 Uiso 1 1 calc R . .
H40I H 0.3281 0.6530 0.4517 0.114 Uiso 1 1 calc R . .
O501 O -0.0050(16) 0.0293(12) 0.3007(4) 0.098(6) Uiso 0.388(12) 1 d PD M 1
C501 C 0.126(2) 0.029(4) 0.3083(8) 0.30(3) Uiso 0.388(12) 1 d PD M 1
H50B H 0.1445 0.0857 0.3216 0.361 Uiso 0.388(12) 1 calc PR M 1
H50C H 0.1545 -0.0404 0.3208 0.361 Uiso 0.388(12) 1 calc PR M 1
C502 C 0.179(3) 0.047(3) 0.2734(9) 0.202(18) Uiso 0.388(12) 1 d PD M 1
H50D H 0.2684 0.0306 0.2724 0.242 Uiso 0.388(12) 1 calc PR M 1
H50E H 0.1624 0.1207 0.2621 0.242 Uiso 0.388(12) 1 calc PR M 1
C503 C 0.1023(16) -0.0357(14) 0.2577(4) 0.058(5) Uiso 0.388(12) 1 d PD M 1
H50F H 0.0676 -0.0040 0.2355 0.070 Uiso 0.388(12) 1 calc PR M 1
H50G H 0.1539 -0.0988 0.2541 0.070 Uiso 0.388(12) 1 calc PR M 1
C504 C 0.0034(15) -0.0626(12) 0.2847(4) 0.067(5) Uiso 0.388(12) 1 d PD M 1
H50H H -0.0752 -0.0751 0.2744 0.080 Uiso 0.388(12) 1 calc PR M 1
H50I H 0.0268 -0.1257 0.3012 0.080 Uiso 0.388(12) 1 calc PR M 1
O502 O -0.0608(13) -0.0220(11) 0.2665(4) 0.163(6) Uiso 0.612(12) 1 d PD M 2
C505 C -0.0502(9) 0.0554(8) 0.2875(3) 0.045(3) Uiso 0.612(12) 1 d PD M 2
H50N H -0.0722 0.0260 0.3117 0.053 Uiso 0.612(12) 1 calc PR M 2
H50O H -0.1086 0.1150 0.2803 0.053 Uiso 0.612(12) 1 calc PR M 2
C506 C 0.0741(9) 0.0939(9) 0.2852(3) 0.062(3) Uiso 0.612(12) 1 d PD M 2
H50K H 0.1179 0.0680 0.3066 0.074 Uiso 0.612(12) 1 calc PR M 2
H50L H 0.0738 0.1721 0.2811 0.074 Uiso 0.612(12) 1 calc PR M 2
C507 C 0.1339(10) 0.0467(9) 0.2538(3) 0.061(3) Uiso 0.612(12) 1 d PD M 2
H50M H 0.1436 0.1021 0.2334 0.073 Uiso 0.612(12) 1 calc PR M 2
H50X H 0.2156 0.0134 0.2593 0.073 Uiso 0.612(12) 1 calc PR M 2
C508 C 0.0454(14) -0.0336(11) 0.2474(4) 0.092(5) Uiso 0.612(12) 1 d PD M 2
H50P H 0.0278 -0.0242 0.2225 0.110 Uiso 0.612(12) 1 calc PR M 2
H50Q H 0.0818 -0.1055 0.2538 0.110 Uiso 0.612(12) 1 calc PR M 2
H37B H 0.305(11) -0.021(9) 1.073(3) 0.110 Uiso 0.694(17) 1 d P E 1
H37C H 0.484(11) 0.004(8) 1.072(3) 0.110 Uiso 0.694(17) 1 d P E 1
O601 O 1.0262(10) 0.7029(8) 0.3527(3) 0.071(3) Uiso 0.50 1 d P N 1
O602 O 0.9868(14) 0.7302(12) 0.3385(4) 0.109(4) Uiso 0.50 1 d P N 2
C601 C 0.8885(11) 0.6777(8) 0.3488(2) 0.126(4) Uani 1 1 d . . .
H60C H 0.8570 0.7158 0.3269 0.151 Uiso 0.50 1 calc PR N 1
H60D H 0.8782 0.6010 0.3494 0.151 Uiso 0.50 1 calc PR N 1
H60R H 0.9163 0.6052 0.3558 0.151 Uiso 0.50 1 d PR N 2
H60S H 0.8319 0.6782 0.3304 0.151 Uiso 0.50 1 d PR N 2
C602 C 1.0250(12) 0.7856(11) 0.3724(4) 0.061(3) Uiso 0.50 1 d P N 1
H60E H 1.0834 0.7676 0.3912 0.074 Uiso 0.50 1 calc PR N 1
H60F H 1.0534 0.8504 0.3576 0.074 Uiso 0.50 1 calc PR N 1
C603 C 0.9113(13) 0.8049(12) 0.3864(4) 0.064(4) Uiso 0.50 1 d P N 1
H60X H 0.8789 0.8749 0.3758 0.077 Uiso 0.50 1 calc PR N 1
H60Y H 0.9161 0.8056 0.4115 0.077 Uiso 0.50 1 calc PR N 1
C605 C 1.013(2) 0.829(2) 0.3542(7) 0.163(10) Uiso 0.50 1 d P N 2
H60G H 1.0215 0.8946 0.3375 0.245 Uiso 0.50 1 calc PR N 2
H60H H 1.0783 0.8200 0.3712 0.245 Uiso 0.50 1 calc PR N 2
C606 C 0.862(3) 0.805(2) 0.3717(8) 0.167(12) Uiso 0.50 1 d P N 2
H60J H 0.8526 0.8403 0.3926 0.200 Uiso 0.50 1 calc PR N 2
H60K H 0.8051 0.8426 0.3548 0.200 Uiso 0.50 1 calc PR N 2
C604 C 0.8239(11) 0.7172(9) 0.3799(3) 0.130(4) Uani 1 1 d . N .
H60I H 0.8183 0.6604 0.4000 0.156 Uiso 0.50 1 calc PR O 1
H60L H 0.7403 0.7465 0.3746 0.156 Uiso 0.50 1 calc PR O 1
H60P H 0.7349 0.7144 0.3800 0.156 Uiso 0.50 1 d PR O 2
H60Q H 0.8543 0.6826 0.4017 0.156 Uiso 0.50 1 d PR O 2
O801 O 0.7156(12) 0.0046(7) 0.6497(2) 0.222(5) Uani 1 1 d . . .
C802 C 0.6041(10) -0.0404(9) 0.6696(3) 0.056(3) Uiso 0.60 1 d P P 1
H80A H 0.5343 -0.0372 0.6541 0.067 Uiso 0.60 1 calc PR P 1
H80B H 0.6210 -0.1154 0.6791 0.067 Uiso 0.60 1 calc PR P 1
C803 C 0.5737(10) 0.0171(8) 0.6964(3) 0.074(4) Uiso 0.60 1 d P P 1
H80C H 0.4961 0.0586 0.6916 0.089 Uiso 0.60 1 calc PR P 1
H80D H 0.5609 -0.0316 0.7183 0.089 Uiso 0.60 1 calc PR P 1
C805 C 0.6705(10) -0.0656(8) 0.6714(3) 0.050(3) Uiso 0.40 1 d PR P 2
H80E H 0.7358 -0.1104 0.6823 0.060 Uiso 0.40 1 d PR P 2
H80F H 0.6191 -0.1092 0.6601 0.060 Uiso 0.40 1 d PR P 2
C806 C 0.606(2) -0.0237(17) 0.6941(6) 0.083(6) Uiso 0.40 1 d P P 2
H80Q H 0.6027 -0.0727 0.7162 0.099 Uiso 0.40 1 calc PR P 2
H80R H 0.5208 -0.0090 0.6865 0.099 Uiso 0.40 1 calc PR P 2
C804 C 0.6677(9) 0.0845(7) 0.6995(2) 0.118(3) Uani 1 1 d . . .
H80P H 0.7048 0.0642 0.7222 0.142 Uiso 0.60 1 calc PR P 1
H80X H 0.6336 0.1577 0.6985 0.142 Uiso 0.60 1 calc PR P 1
H80Y H 0.7041 0.0640 0.7217 0.142 Uiso 0.40 1 d PR P 2
H80Z H 0.6348 0.1563 0.6986 0.142 Uiso 0.40 1 d PR P 2
C801 C 0.7638(7) 0.0803(6) 0.6716(2) 0.088(2) Uani 1 1 d . P .
H80G H 0.8436 0.0539 0.6812 0.105 Uiso 1 1 calc R . .
H80H H 0.7748 0.1511 0.6579 0.105 Uiso 1 1 calc R . .
O701 O 0.4039(8) 0.1823(8) 0.1360(2) 0.160(3) Uani 1 1 d . . .
C701 C 0.5244(8) 0.1145(7) 0.1416(2) 0.083(2) Uani 1 1 d . . .
H70C H 0.5067 0.0408 0.1516 0.099 Uiso 1 1 calc R . .
H70D H 0.5734 0.1143 0.1196 0.099 Uiso 1 1 calc R . .
C702 C 0.5889(8) 0.1683(8) 0.1659(2) 0.094(3) Uani 1 1 d . . .
H70E H 0.6385 0.1164 0.1813 0.113 Uiso 1 1 calc R . .
H70F H 0.6447 0.2213 0.1531 0.113 Uiso 1 1 calc R . .
C703 C 0.4977(7) 0.2184(6) 0.18561(17) 0.0635(18) Uani 1 1 d . . .
H70G H 0.5014 0.1879 0.2103 0.076 Uiso 1 1 calc R . .
H70H H 0.5135 0.2948 0.1834 0.076 Uiso 1 1 calc R . .
C704 C 0.3807(10) 0.2045(8) 0.1739(2) 0.107(3) Uani 1 1 d . . .
H70X H 0.3278 0.2689 0.1746 0.128 Uiso 1 1 calc R . .
H70I H 0.3404 0.1442 0.1883 0.128 Uiso 1 1 calc R . .

loop_
_atom_site_aniso_label
_atom_site_aniso_U_11
_atom_site_aniso_U_22
_atom_site_aniso_U_33
_atom_site_aniso_U_23
_atom_site_aniso_U_13
_atom_site_aniso_U_12
Fe1 0.0204(3) 0.0200(3) 0.0199(3) -0.0044(3) -0.0026(3) -0.0005(3)
C1 0.022(2) 0.026(3) 0.025(3) -0.002(2) -0.0028(19) 0.005(2)
C2 0.024(2) 0.019(2) 0.024(2) -0.0030(19) -0.0003(19) 0.0030(19)
C3 0.022(2) 0.029(3) 0.020(2) -0.004(2) 0.0020(19) -0.003(2)
C4 0.020(2) 0.018(2) 0.022(2) -0.0050(19) 0.0006(18) -0.0030(18)
C5 0.019(2) 0.023(3) 0.023(2) -0.004(2) -0.0015(19) 0.0005(19)
C6 0.018(2) 0.023(3) 0.027(3) -0.003(2) 0.0016(19) 0.0009(19)
C7 0.025(3) 0.024(3) 0.020(2) -0.002(2) -0.0022(19) 0.005(2)
C8 0.028(2) 0.018(2) 0.025(3) -0.003(2) -0.002(2) 0.001(2)
C9 0.033(3) 0.017(2) 0.023(2) -0.0021(19) -0.003(2) -0.003(2)
C10 0.031(3) 0.035(3) 0.037(3) -0.011(2) -0.007(2) -0.008(2)
C11 0.045(3) 0.035(3) 0.057(4) -0.010(3) -0.013(3) -0.014(3)
C12 0.062(4) 0.025(3) 0.046(3) -0.012(3) -0.012(3) -0.014(3)
C13 0.048(3) 0.023(3) 0.045(3) -0.009(2) 0.002(3) -0.002(2)
C14 0.032(3) 0.027(3) 0.036(3) -0.008(2) -0.002(2) -0.001(2)
C15 0.038(3) 0.023(3) 0.016(2) -0.0064(19) -0.006(2) -0.001(2)
C16 0.048(3) 0.040(3) 0.026(3) 0.001(2) -0.001(2) -0.007(3)
C17 0.073(4) 0.044(4) 0.037(3) 0.000(3) 0.003(3) -0.020(3)
C18 0.089(5) 0.019(3) 0.031(3) 0.003(2) -0.017(3) 0.003(3)
C19 0.065(4) 0.022(3) 0.038(3) -0.004(2) -0.020(3) 0.012(3)
C20 0.044(3) 0.026(3) 0.028(3) -0.005(2) -0.005(2) -0.002(2)
C21 0.033(3) 0.016(2) 0.028(3) 0.001(2) -0.006(2) -0.003(2)
C22 0.044(3) 0.037(3) 0.024(3) -0.009(2) 0.009(2) -0.004(2)
C23 0.077(4) 0.046(3) 0.024(3) -0.013(2) 0.011(3) -0.010(3)
C24 0.097(5) 0.034(3) 0.022(3) -0.002(2) -0.018(3) -0.020(3)
C25 0.065(4) 0.039(3) 0.032(3) -0.003(2) -0.022(3) -0.011(3)
C26 0.037(3) 0.028(3) 0.028(3) 0.000(2) -0.004(2) -0.006(2)
C27 0.029(2) 0.021(2) 0.018(2) -0.0073(19) -0.0002(19) 0.001(2)
C28 0.029(3) 0.028(3) 0.027(3) -0.006(2) -0.001(2) -0.006(2)
C29 0.043(3) 0.042(3) 0.036(3) -0.008(3) -0.005(2) -0.017(3)
C30 0.065(4) 0.024(3) 0.041(3) -0.009(2) 0.013(3) -0.011(3)
C31 0.051(3) 0.023(3) 0.047(3) -0.012(2) 0.012(3) 0.005(2)
C32 0.040(3) 0.026(3) 0.030(3) -0.002(2) 0.009(2) 0.000(2)
C33 0.030(3) 0.024(3) 0.024(3) -0.008(2) -0.003(2) -0.002(2)
C34 0.034(3) 0.033(3) 0.028(3) 0.006(2) -0.009(2) -0.002(2)
C35 0.048(4) 0.035(3) 0.048(4) 0.007(3) 0.001(3) -0.012(3)
C36 0.058(4) 0.032(3) 0.041(3) 0.011(3) -0.013(3) -0.010(3)
C37 0.040(3) 0.029(3) 0.044(3) 0.003(2) -0.016(3) 0.002(2)
C38 0.028(3) 0.027(3) 0.034(3) -0.003(2) -0.012(2) 0.001(2)
C39 0.033(3) 0.018(2) 0.024(3) -0.004(2) -0.010(2) -0.002(2)
C40 0.032(3) 0.049(3) 0.023(3) -0.002(2) -0.007(2) -0.008(2)
C41 0.046(3) 0.057(4) 0.027(3) -0.002(3) 0.000(2) -0.005(3)
C42 0.055(4) 0.040(3) 0.031(3) 0.000(3) -0.020(3) -0.008(3)
C43 0.045(3) 0.043(3) 0.037(3) -0.007(3) -0.019(3) 0.002(3)
C44 0.032(3) 0.030(3) 0.039(3) -0.011(2) -0.013(2) 0.002(2)
C45 0.029(3) 0.032(3) 0.022(3) -0.009(2) -0.002(2) -0.003(2)
C46 0.032(3) 0.047(3) 0.044(3) -0.015(3) -0.015(2) 0.009(3)
C47 0.035(3) 0.072(5) 0.045(4) -0.020(3) -0.013(3) 0.010(3)
C48 0.032(3) 0.091(6) 0.052(4) -0.039(4) 0.005(3) -0.014(4)
C49 0.045(3) 0.053(4) 0.048(4) -0.026(3) 0.015(3) -0.025(3)
C50 0.035(3) 0.043(3) 0.038(3) -0.010(3) 0.001(2) -0.010(3)
C51 0.027(3) 0.032(3) 0.024(3) -0.005(2) 0.002(2) 0.000(2)
C52 0.044(3) 0.045(3) 0.043(3) -0.023(3) 0.007(3) -0.006(3)
C53 0.062(4) 0.063(4) 0.058(4) -0.041(3) 0.001(3) -0.012(3)
C54 0.062(4) 0.068(4) 0.048(4) -0.035(3) 0.011(3) 0.001(3)
C55 0.043(3) 0.063(4) 0.052(4) -0.027(3) 0.013(3) 0.011(3)
C56 0.034(3) 0.043(3) 0.043(3) -0.020(3) 0.001(2) 0.003(2)
K1 0.0318(4) 0.0400(5) 0.0269(4) -0.0035(3) -0.0031(3) 0.0017(3)
O1 0.032(2) 0.049(2) 0.057(3) -0.002(2) -0.0050(19) -0.0017(18)
O2 0.049(2) 0.053(3) 0.040(2) 0.008(2) 0.0047(19) -0.005(2)
O3 0.056(2) 0.052(2) 0.025(2) -0.0040(17) -0.0124(18) 0.003(2)
O4 0.030(2) 0.047(2) 0.060(3) -0.004(2) -0.0059(19) 0.0060(18)
O5 0.046(2) 0.056(3) 0.040(2) 0.009(2) 0.0061(19) -0.001(2)
O6 0.042(2) 0.054(2) 0.031(2) -0.0064(18) -0.0110(17) 0.0050(19)
O7 0.117(5) 0.060(3) 0.171(6) -0.062(4) -0.031(4) 0.023(3)
C57 0.039(3) 0.049(4) 0.085(5) -0.005(4) -0.027(3) 0.003(3)
C58 0.063(4) 0.051(4) 0.057(4) -0.010(3) -0.033(4) 0.014(3)
C59 0.068(5) 0.085(5) 0.021(3) -0.003(3) -0.006(3) 0.024(4)
C60 0.066(4) 0.073(5) 0.032(3) 0.011(3) 0.014(3) 0.019(4)
C61 0.055(4) 0.056(4) 0.057(4) -0.005(3) 0.023(3) -0.018(3)
C62 0.035(3) 0.068(5) 0.072(5) -0.014(4) 0.013(3) -0.006(3)
C63 0.034(3) 0.046(4) 0.079(5) -0.010(3) -0.022(3) 0.001(3)
C64 0.058(4) 0.056(4) 0.056(4) -0.012(3) -0.034(3) -0.008(3)
C65 0.081(5) 0.070(5) 0.027(3) -0.010(3) -0.010(3) 0.027(4)
C66 0.065(4) 0.069(5) 0.035(3) 0.014(3) 0.006(3) 0.007(4)
C67 0.049(4) 0.056(4) 0.065(5) 0.004(4) 0.019(3) -0.008(3)
C68 0.033(3) 0.050(4) 0.087(5) -0.015(4) 0.016(3) -0.009(3)
C69 0.176(13) 0.108(9) 0.302(18) -0.084(10) 0.121(12) -0.106(9)
C70 0.058(5) 0.181(11) 0.128(8) -0.023(8) -0.052(5) 0.017(6)
C71 0.156(10) 0.132(8) 0.073(6) 0.008(5) -0.012(6) -0.009(7)
C72 0.101(6) 0.089(6) 0.132(8) -0.061(6) -0.056(6) 0.021(5)
C73 0.128(10) 0.174(13) 0.180(13) 0.022(10) 0.053(10) 0.109(10)
C75 0.129(8) 0.070(5) 0.090(6) 0.005(4) -0.047(6) -0.006(5)
Fe2 0.0246(3) 0.0215(3) 0.0202(3) -0.0053(3) -0.0016(3) -0.0008(3)
C201 0.026(2) 0.027(3) 0.023(3) -0.002(2) 0.002(2) 0.000(2)
C202 0.029(2) 0.019(2) 0.019(2) -0.0046(19) 0.0006(19) 0.000(2)
C203 0.023(2) 0.024(3) 0.020(2) -0.0030(19) 0.0012(19) -0.003(2)
C204 0.020(2) 0.019(2) 0.022(2) -0.0057(19) -0.0002(18) -0.0062(19)
C205 0.023(2) 0.022(3) 0.022(2) -0.003(2) -0.0028(19) -0.001(2)
C206 0.023(2) 0.019(2) 0.028(3) 0.000(2) 0.0024(19) -0.0016(19)
C207 0.027(3) 0.022(3) 0.029(3) -0.002(2) 0.003(2) -0.003(2)
C208 0.024(2) 0.027(3) 0.027(3) -0.002(2) -0.001(2) 0.000(2)
C209 0.048(3) 0.033(3) 0.038(3) -0.011(2) -0.007(3) -0.009(3)
C210 0.035(3) 0.027(3) 0.017(2) 0.001(2) 0.001(2) -0.004(2)
C211 0.032(3) 0.028(3) 0.033(3) -0.009(2) 0.003(2) 0.003(2)
C212 0.040(3) 0.025(3) 0.032(3) -0.005(2) -0.002(2) -0.001(2)
C213 0.058(4) 0.027(3) 0.033(3) -0.012(2) 0.000(3) -0.016(3)
C214 0.065(4) 0.027(3) 0.032(3) -0.005(2) 0.008(3) 0.003(3)
C215 0.051(3) 0.022(3) 0.014(2) -0.0054(19) 0.004(2) -0.008(2)
C216 0.078(4) 0.030(3) 0.032(3) -0.001(2) -0.014(3) -0.021(3)
C217 0.074(4) 0.044(3) 0.029(3) -0.013(3) 0.005(3) -0.016(3)
C218 0.063(4) 0.043(3) 0.039(3) -0.004(3) -0.020(3) -0.007(3)
C219 0.043(3) 0.029(3) 0.025(3) -0.003(2) -0.009(2) -0.001(2)
C220 0.050(3) 0.035(3) 0.031(3) -0.007(2) 0.000(2) -0.004(3)
C221 0.057(4) 0.030(3) 0.032(3) 0.009(2) 0.006(3) -0.005(3)
C222 0.072(4) 0.024(3) 0.034(3) 0.003(2) -0.002(3) -0.007(3)
C223 0.057(4) 0.033(3) 0.039(3) -0.003(3) -0.009(3) 0.000(3)
C224 0.038(3) 0.032(3) 0.034(3) 0.002(2) 0.006(2) -0.003(2)
C225 0.035(3) 0.019(2) 0.023(3) -0.006(2) 0.001(2) -0.005(2)
C226 0.036(3) 0.028(3) 0.042(3) -0.007(2) -0.007(2) -0.001(2)
C227 0.032(3) 0.025(3) 0.019(2) -0.003(2) -0.002(2) -0.004(2)
C228 0.036(3) 0.021(3) 0.047(3) -0.004(2) 0.002(2) -0.003(2)
C229 0.033(3) 0.029(3) 0.024(3) -0.004(2) 0.000(2) -0.001(2)
C230 0.046(3) 0.038(3) 0.053(4) -0.014(3) -0.008(3) -0.008(3)
C231 0.062(4) 0.025(3) 0.044(3) -0.010(3) -0.001(3) 0.004(3)
C232 0.070(4) 0.031(3) 0.054(4) -0.014(3) -0.001(3) -0.016(3)
C233 0.055(4) 0.062(4) 0.025(3) -0.012(3) 0.005(3) -0.021(3)
C234 0.039(3) 0.038(3) 0.049(4) -0.009(3) -0.024(3) 0.005(3)
C235 0.024(2) 0.020(2) 0.031(3) -0.002(2) -0.007(2) -0.004(2)
C236 0.066(4) 0.043(3) 0.029(3) -0.007(3) -0.018(3) -0.011(3)
C237 0.038(3) 0.039(3) 0.036(3) -0.008(3) -0.009(2) 0.004(3)
C238 0.031(3) 0.039(3) 0.030(3) -0.004(2) 0.002(2) -0.010(2)
C239 0.060(4) 0.030(3) 0.039(3) 0.005(3) -0.006(3) -0.004(3)
C240 0.033(3) 0.023(3) 0.018(2) -0.0040(19) -0.004(2) -0.002(2)
C241 0.039(3) 0.025(3) 0.040(3) -0.002(2) -0.002(2) -0.004(2)
C242 0.040(3) 0.044(4) 0.042(3) 0.008(3) 0.003(3) -0.014(3)
C243 0.059(4) 0.031(3) 0.043(3) 0.002(3) -0.023(3) 0.006(3)
C244 0.028(3) 0.029(3) 0.042(3) -0.001(2) 0.004(2) 0.000(2)
C245 0.037(3) 0.061(4) 0.045(3) -0.020(3) 0.009(3) -0.020(3)
C246 0.027(3) 0.080(5) 0.043(4) -0.036(3) -0.002(3) -0.012(3)
C247 0.041(3) 0.034(3) 0.039(3) -0.007(2) -0.006(3) 0.002(3)
C249 0.031(3) 0.070(5) 0.045(4) -0.028(3) -0.014(3) 0.013(3)
C250 0.020(2) 0.036(3) 0.026(3) -0.012(2) 0.007(2) 0.005(2)
C251 0.041(3) 0.059(4) 0.056(4) -0.022(3) 0.009(3) -0.002(3)
C252 0.031(3) 0.044(3) 0.036(3) -0.018(3) 0.002(2) -0.003(2)
C253 0.037(3) 0.026(3) 0.024(3) -0.006(2) -0.004(2) -0.002(2)
C254 0.039(3) 0.051(4) 0.042(3) -0.017(3) 0.001(3) -0.006(3)
C255 0.060(4) 0.066(4) 0.064(4) -0.046(4) 0.012(3) 0.007(3)
C256 0.053(4) 0.068(4) 0.054(4) -0.041(3) 0.000(3) -0.004(3)
C284 0.034(3) 0.036(3) 0.030(3) -0.009(2) 0.003(2) -0.008(2)
K2 0.0344(6) 0.0395(6) 0.0349(6) -0.0112(5) 0.0015(5) -0.0029(5)
O201 0.0338(19) 0.044(2) 0.051(2) -0.0025(18) -0.0028(17) 0.0010(16)
O202 0.054(2) 0.054(2) 0.031(2) -0.0156(18) 0.0010(17) 0.0087(19)
O203 0.053(2) 0.043(2) 0.037(2) -0.0118(18) -0.0043(17) -0.0106(19)
O204 0.034(2) 0.061(3) 0.044(2) -0.0087(19) -0.0031(17) -0.0032(18)
O205 0.041(2) 0.058(3) 0.043(2) -0.0209(19) 0.0044(17) 0.0001(18)
O206 0.043(2) 0.042(2) 0.048(2) -0.0117(18) -0.0081(17) -0.0100(17)
O207 0.129(4) 0.045(2) 0.049(3) 0.0012(19) -0.001(3) -0.010(3)
O208 0.072(3) 0.076(3) 0.076(3) 0.019(2) -0.018(2) -0.024(2)
C257 0.027(3) 0.054(4) 0.048(3) 0.008(3) -0.009(2) -0.002(2)
C258 0.048(3) 0.048(4) 0.042(3) 0.005(3) -0.013(3) -0.020(3)
C259 0.059(4) 0.055(4) 0.065(4) -0.025(3) -0.023(3) 0.000(3)
C260 0.063(4) 0.065(4) 0.043(3) -0.026(3) -0.011(3) 0.007(3)
C261 0.047(3) 0.062(4) 0.039(3) -0.012(3) 0.008(3) 0.011(3)
C262 0.035(3) 0.067(4) 0.050(4) -0.009(3) 0.007(3) -0.001(3)
C263 0.047(4) 0.075(5) 0.049(4) -0.009(3) -0.003(3) -0.016(3)
C264 0.060(4) 0.065(4) 0.042(4) -0.002(3) -0.008(3) -0.029(3)
C265 0.076(5) 0.059(4) 0.047(4) -0.023(3) -0.009(3) 0.001(4)
C266 0.080(5) 0.062(4) 0.036(3) -0.023(3) -0.010(3) 0.020(4)
C267 0.054(4) 0.052(4) 0.047(3) -0.008(3) 0.018(3) 0.011(3)
C268 0.039(3) 0.055(4) 0.060(4) -0.004(3) 0.007(3) 0.013(3)
C269 0.070(6) 0.123(8) 0.114(8) -0.004(6) -0.021(5) -0.004(5)
C270 0.163(10) 0.093(6) 0.085(6) -0.022(5) -0.026(6) 0.012(6)
C271 0.068(5) 0.091(6) 0.132(8) 0.027(5) 0.023(5) 0.023(4)
C272 0.075(5) 0.074(5) 0.113(7) 0.019(4) -0.029(5) -0.027(4)
C276 0.163(9) 0.064(5) 0.051(5) 0.000(4) 0.005(5) 0.030(6)
Fe3 0.0316(3) 0.0251(3) 0.0215(3) -0.0025(2) 0.0004(2) 0.0012(3)
C301 0.026(2) 0.023(2) 0.024(2) -0.0058(18) -0.0012(18) -0.0028(18)
C302 0.027(2) 0.031(3) 0.020(2) -0.0036(19) -0.0008(18) 0.0004(19)
C303 0.036(3) 0.021(2) 0.019(2) -0.0013(18) -0.0046(18) 0.0002(19)
C304 0.037(3) 0.030(3) 0.017(2) -0.0041(19) -0.0036(19) 0.003(2)
C305 0.040(3) 0.016(2) 0.025(2) -0.0049(18) -0.0071(19) -0.0041(19)
C306 0.034(3) 0.025(2) 0.022(2) -0.0026(19) -0.0012(19) -0.007(2)
C307 0.043(3) 0.027(2) 0.030(2) -0.0019(19) -0.003(2) 0.004(2)
C308 0.037(3) 0.029(2) 0.033(3) -0.008(2) 0.002(2) 0.002(2)
C309 0.032(3) 0.038(3) 0.032(3) -0.010(2) 0.004(2) -0.008(2)
C310 0.051(3) 0.041(3) 0.030(3) -0.012(2) 0.002(2) -0.010(3)
C311 0.034(3) 0.047(3) 0.028(3) -0.010(2) 0.000(2) -0.001(2)
C312 0.038(3) 0.024(2) 0.025(2) -0.0016(19) -0.001(2) -0.005(2)
C313 0.030(3) 0.055(3) 0.033(3) -0.005(2) 0.007(2) 0.001(2)
C314 0.055(3) 0.036(3) 0.032(3) -0.011(2) 0.012(2) -0.008(2)
C315 0.054(3) 0.038(3) 0.033(3) -0.007(2) -0.009(3) 0.002(3)
C316 0.076(4) 0.046(4) 0.040(3) -0.010(3) 0.027(3) 0.009(3)
C317 0.045(3) 0.033(3) 0.047(3) -0.006(2) 0.012(2) 0.001(2)
C318 0.045(3) 0.026(3) 0.023(3) -0.002(2) 0.001(2) -0.005(2)
C319 0.127(6) 0.016(2) 0.022(2) -0.0103(19) 0.018(3) -0.007(3)
C320 0.082(5) 0.025(3) 0.053(4) -0.016(3) -0.011(3) -0.011(3)
C321 0.082(4) 0.028(3) 0.035(3) 0.000(2) 0.006(3) -0.009(3)
C322 0.047(3) 0.046(3) 0.032(3) 0.003(2) -0.006(2) -0.005(3)
C323 0.058(4) 0.065(4) 0.038(3) -0.007(3) 0.010(3) -0.028(3)
C324 0.039(3) 0.023(2) 0.020(2) -0.0090(18) -0.0056(19) -0.002(2)
C325 0.043(3) 0.029(3) 0.032(3) 0.002(2) 0.000(2) -0.002(2)
C326 0.064(4) 0.034(3) 0.035(3) 0.002(2) 0.000(3) 0.006(3)
C327 0.073(4) 0.042(3) 0.021(2) -0.009(2) 0.001(2) -0.020(3)
C328 0.068(4) 0.042(3) 0.054(4) -0.013(3) 0.026(3) 0.007(3)
C329 0.096(5) 0.047(3) 0.028(3) -0.010(2) -0.004(3) -0.025(3)
C330 0.117(6) 0.029(3) 0.029(3) -0.005(2) 0.017(4) -0.011(3)
C331 0.058(4) 0.041(3) 0.033(3) -0.001(2) 0.007(3) 0.007(3)
C332 0.061(3) 0.014(2) 0.023(2) -0.0002(18) 0.008(2) -0.003(2)
C333 0.070(4) 0.018(2) 0.012(2) 0.0034(18) 0.002(2) -0.001(2)
C334 0.090(5) 0.036(3) 0.071(4) -0.014(3) 0.042(4) 0.004(3)
C335 0.110(6) 0.021(3) 0.071(5) -0.008(3) -0.044(4) -0.010(3)
C336 0.114(6) 0.054(4) 0.075(5) -0.003(4) 0.060(5) 0.025(4)
C338 0.166(9) 0.057(5) 0.076(5) -0.006(4) -0.064(6) -0.035(5)
C339 0.072(4) 0.044(3) 0.037(3) -0.008(3) 0.008(3) -0.022(3)
C340 0.135(7) 0.026(3) 0.037(3) -0.002(3) 0.023(4) -0.008(4)
C341 0.096(5) 0.057(4) 0.048(4) -0.010(3) 0.016(4) -0.040(4)
C342 0.098(5) 0.027(3) 0.038(3) 0.003(2) 0.017(3) 0.000(3)
C343 0.061(3) 0.020(2) 0.021(2) -0.0058(19) 0.002(2) -0.006(2)
C344 0.069(4) 0.031(3) 0.028(3) -0.004(2) 0.004(2) -0.001(3)
C345 0.049(3) 0.046(3) 0.063(4) 0.015(3) -0.029(3) -0.015(3)
C346 0.041(3) 0.057(3) 0.033(3) 0.003(2) -0.002(2) -0.002(2)
C347 0.041(3) 0.039(3) 0.058(3) 0.006(2) -0.011(2) 0.000(2)
C348 0.079(4) 0.057(4) 0.038(3) 0.009(3) -0.029(3) -0.008(3)
C349 0.040(3) 0.031(2) 0.036(3) 0.001(2) -0.008(2) -0.001(2)
C350 0.061(4) 0.059(4) 0.038(3) 0.002(3) -0.004(3) 0.000(3)
C351 0.041(3) 0.070(4) 0.062(4) 0.012(3) -0.008(3) -0.016(3)
C352 0.045(3) 0.106(6) 0.037(3) -0.020(3) 0.003(3) 0.020(4)
C353 0.044(3) 0.114(6) 0.033(3) -0.001(3) 0.001(2) -0.026(4)
C354 0.034(3) 0.046(3) 0.023(2) -0.001(2) -0.003(2) -0.001(2)
C355 0.048(3) 0.042(3) 0.043(3) 0.006(2) -0.005(2) -0.010(2)
C356 0.044(3) 0.059(4) 0.047(3) -0.024(3) 0.002(2) 0.002(3)
K3 0.0392(6) 0.0332(6) 0.0359(6) -0.0118(5) 0.0024(5) -0.0045(5)
O301 0.063(3) 0.033(2) 0.054(2) -0.0116(19) -0.010(2) -0.0104(19)
O302 0.064(3) 0.052(3) 0.038(2) -0.0178(19) 0.0017(19) 0.007(2)
O303 0.042(2) 0.048(2) 0.045(2) 0.0021(19) 0.0067(18) -0.0048(18)
O304 0.050(2) 0.033(2) 0.048(2) -0.0106(18) -0.0033(18) -0.0078(17)
O305 0.056(2) 0.049(2) 0.039(2) -0.0132(18) 0.0103(18) 0.0031(19)
O306 0.041(2) 0.048(2) 0.046(2) 0.0017(18) -0.0031(17) -0.0075(18)
O307 0.176(6) 0.048(3) 0.080(3) -0.003(2) -0.048(4) -0.020(3)
C357 0.111(6) 0.045(4) 0.068(5) -0.033(4) -0.036(4) 0.004(4)
C358 0.092(5) 0.064(5) 0.063(4) -0.048(4) -0.007(4) 0.017(4)
C359 0.058(4) 0.074(5) 0.050(4) -0.007(3) 0.013(3) 0.024(4)
C360 0.044(3) 0.073(5) 0.055(4) 0.004(3) 0.012(3) 0.017(3)
C361 0.035(3) 0.066(4) 0.050(4) -0.004(3) -0.005(3) -0.014(3)
C362 0.068(4) 0.053(4) 0.044(4) -0.006(3) -0.010(3) -0.028(3)
C363 0.084(5) 0.032(3) 0.048(4) -0.019(3) -0.026(3) 0.006(3)
C364 0.081(5) 0.059(4) 0.039(4) -0.025(3) -0.010(3) 0.017(4)
C365 0.079(5) 0.059(4) 0.051(4) -0.008(3) 0.024(4) 0.008(4)
C366 0.032(3) 0.051(4) 0.082(5) 0.001(3) 0.022(3) -0.002(3)
C367 0.037(3) 0.058(4) 0.061(4) 0.018(3) -0.009(3) -0.018(3)
C368 0.067(4) 0.046(4) 0.054(4) 0.005(3) -0.018(3) -0.027(3)
C369 0.180(9) 0.058(5) 0.040(4) -0.015(4) 0.003(5) 0.016(6)
C372 0.163(9) 0.056(4) 0.057(4) -0.015(3) 0.014(5) -0.019(5)
C373 0.216(11) 0.045(4) 0.097(6) 0.000(4) -0.048(7) -0.032(5)
C374 0.168(10) 0.079(6) 0.160(10) -0.013(7) 0.034(8) -0.014(6)
C375 0.148(9) 0.134(8) 0.125(8) -0.065(7) 0.040(7) -0.054(7)
C376 0.126(8) 0.069(6) 0.115(8) -0.029(5) -0.035(6) -0.014(5)
O401 0.146(7) 0.156(7) 0.150(7) -0.052(6) -0.007(6) -0.006(6)
C401 0.092(8) 0.129(9) 0.142(11) 0.027(8) 0.027(7) 0.010(7)
C402 0.102(7) 0.125(7) 0.083(6) 0.053(6) -0.038(5) -0.067(6)
C403 0.095(7) 0.111(8) 0.094(7) -0.014(6) 0.002(6) -0.022(6)
C404 0.102(7) 0.090(7) 0.089(7) -0.001(5) 0.014(6) -0.009(6)
C601 0.189(11) 0.129(8) 0.062(5) -0.012(5) 0.012(6) -0.079(7)
C604 0.148(9) 0.108(8) 0.116(8) 0.015(6) 0.046(7) 0.047(7)
O801 0.370(16) 0.158(8) 0.155(8) -0.060(6) -0.045(9) -0.046(9)
C804 0.147(9) 0.130(8) 0.087(6) -0.042(5) 0.011(6) -0.048(7)
C801 0.089(5) 0.083(5) 0.092(6) -0.013(5) -0.007(4) -0.009(4)
O701 0.129(7) 0.216(9) 0.134(7) -0.024(6) -0.004(5) -0.027(6)
C701 0.104(7) 0.080(6) 0.066(5) -0.012(4) 0.009(5) -0.027(5)
C702 0.107(7) 0.127(8) 0.055(5) -0.018(5) -0.015(5) -0.038(6)
C703 0.066(5) 0.074(5) 0.055(4) -0.026(4) 0.001(4) -0.008(4)
C704 0.133(9) 0.102(7) 0.081(6) -0.013(5) 0.036(6) -0.003(6)

loop_
_atom_type_symbol
_atom_type_description
_atom_type_scat_dispersion_real
_atom_type_scat_dispersion_imag
_atom_type_scat_source
C C 0.0033 0.0016 'International Tables Vol C Tables 4.2.6.8 and 6.1.1.4'
H H 0.0000 0.0000 'International Tables Vol C Tables 4.2.6.8 and 6.1.1.4'
O O 0.0106 0.0060 'International Tables Vol C Tables 4.2.6.8 and 6.1.1.4'
K K 0.2009 0.2494 'International Tables Vol C Tables 4.2.6.8 and 6.1.1.4'
Fe Fe 0.3463 0.8444 'International Tables Vol C Tables 4.2.6.8 and 6.1.1.4'

loop_
_geom_angle_atom_site_label_1
_geom_angle_atom_site_label_2
_geom_angle_atom_site_label_3
_geom_angle
C7 Fe1 C8 39.80(16)
C7 Fe1 C3 118.54(16)
C8 Fe1 C3 149.47(16)
C7 Fe1 C4 117.50(16)
C8 Fe1 C4 153.91(15)
C3 Fe1 C4 39.79(15)
C7 Fe1 C2 134.76(16)
C8 Fe1 C2 131.55(15)
C3 Fe1 C2 39.61(15)
C4 Fe1 C2 71.86(14)
C7 Fe1 C5 131.78(16)
C8 Fe1 C5 136.79(16)
C3 Fe1 C5 72.42(15)
C4 Fe1 C5 39.98(14)
C2 Fe1 C5 85.43(15)
C7 Fe1 C1 155.41(16)
C8 Fe1 C1 119.86(16)
C3 Fe1 C1 72.14(15)
C4 Fe1 C1 85.23(15)
C2 Fe1 C1 39.89(15)
C5 Fe1 C1 71.45(15)
C7 Fe1 C6 153.12(16)
C8 Fe1 C6 122.71(16)
C3 Fe1 C6 84.98(15)
C4 Fe1 C6 71.31(14)
C2 Fe1 C6 71.50(15)
C5 Fe1 C6 38.96(15)
C1 Fe1 C6 39.18(15)
C6 C1 C2 119.4(4)
C6 C1 C9 121.7(4)
C2 C1 C9 119.0(3)
C6 C1 Fe1 71.0(2)
C2 C1 Fe1 69.3(2)
C9 C1 Fe1 133.0(3)
C3 C2 C1 120.3(3)
C3 C2 C15 120.9(3)
C1 C2 C15 118.9(3)
C3 C2 Fe1 69.9(2)
C1 C2 Fe1 70.8(2)
C15 C2 Fe1 131.7(3)
C2 C3 C4 119.9(3)
C2 C3 C21 119.1(4)
C4 C3 C21 121.0(3)
C2 C3 Fe1 70.5(2)
C4 C3 Fe1 70.4(2)
C21 C3 Fe1 134.4(3)
C3 C4 C5 120.2(3)
C3 C4 C27 120.6(3)
C5 C4 C27 119.2(3)
C3 C4 Fe1 69.8(2)
C5 C4 Fe1 70.7(2)
C27 C4 Fe1 132.2(3)
C6 C5 C4 119.4(3)
C6 C5 C33 121.3(4)
C4 C5 C33 119.2(3)
C6 C5 Fe1 71.2(2)
C4 C5 Fe1 69.4(2)
C33 C5 Fe1 128.8(3)
C5 C6 C1 120.8(4)
C5 C6 C39 120.4(4)
C1 C6 C39 118.7(4)
C5 C6 Fe1 69.8(2)
C1 C6 Fe1 69.8(2)
C39 C6 Fe1 130.8(3)
C8 C7 C45 137.6(4)
C8 C7 Fe1 70.2(2)
C45 C7 Fe1 152.2(3)
C7 C8 C51 136.0(4)
C7 C8 Fe1 70.0(2)
C51 C8 Fe1 153.9(3)
C10 C9 C14 118.3(4)
C10 C9 C1 120.5(4)
C14 C9 C1 121.2(4)
C11 C10 C9 120.9(5)
C10 C11 C12 121.0(5)
C13 C12 C11 118.6(5)
C12 C13 C14 120.9(5)
C13 C14 C9 120.3(5)
C20 C15 C16 118.3(5)
C20 C15 C2 122.1(4)
C16 C15 C2 119.5(4)
C15 C16 C17 118.7(5)
C18 C17 C16 122.2(6)
C17 C18 C19 118.4(5)
C20 C19 C18 119.8(5)
C19 C20 C15 122.5(5)
C26 C21 C22 118.6(5)
C26 C21 C3 121.5(4)
C22 C21 C3 119.9(4)
C23 C22 C21 120.4(5)
C24 C23 C22 120.8(5)
C23 C24 C25 119.9(5)
C26 C25 C24 118.6(5)
C21 C26 C25 121.6(5)
C32 C27 C28 118.2(4)
C32 C27 C4 120.2(4)
C28 C27 C4 121.6(4)
C29 C28 C27 120.1(5)
C30 C29 C28 120.6(5)
C31 C30 C29 121.1(5)
C30 C31 C32 118.7(5)
C27 C32 C31 121.3(5)
C38 C33 C34 117.0(4)
C38 C33 C5 122.8(4)
C34 C33 C5 120.1(4)
C35 C34 C33 120.8(5)
C36 C35 C34 121.1(5)
C37 C36 C35 118.9(5)
C36 C37 C38 120.5(5)
C37 C38 C33 121.6(5)
C44 C39 C40 117.6(4)
C44 C39 C6 121.4(4)
C40 C39 C6 121.0(4)
C39 C40 C41 121.1(5)
C42 C41 C40 121.3(5)
C41 C42 C43 119.1(5)
C42 C43 C44 119.5(5)
C39 C44 C43 121.4(5)
C50 C45 C46 115.4(5)
C50 C45 C7 123.8(5)
C46 C45 C7 120.7(5)
C47 C46 C45 121.5(6)
C48 C47 C46 121.1(6)
C47 C48 C49 119.2(6)
C48 C49 C50 119.6(6)
C45 C50 C49 123.1(6)
C56 C51 C52 117.4(5)
C56 C51 C8 121.0(4)
C52 C51 C8 121.5(4)
C53 C52 C51 120.9(5)
C54 C53 C52 119.7(6)
C55 C54 C53 120.2(5)
C54 C55 C56 120.1(5)
C51 C56 C55 121.7(5)
O9 K1 O7 176.1(3)
O9 K1 O2 94.5(3)
O7 K1 O2 84.9(2)
O9 K1 O5 85.6(3)
O7 K1 O5 95.0(2)
O2 K1 O5 179.69(18)
O9 K1 O6 93.5(2)
O7 K1 O6 90.11(17)
O2 K1 O6 119.19(13)
O5 K1 O6 61.07(12)
O9 K1 O3 86.2(2)
O7 K1 O3 90.15(17)
O2 K1 O3 60.91(12)
O5 K1 O3 118.83(13)
O6 K1 O3 179.73(15)
O9 K1 O4 93.5(2)
O7 K1 O4 83.42(18)
O2 K1 O4 119.67(13)
O5 K1 O4 60.04(12)
O6 K1 O4 119.79(13)
O3 K1 O4 60.17(12)
O9 K1 O1 86.3(2)
O7 K1 O1 96.77(18)
O2 K1 O1 60.70(12)
O5 K1 O1 119.59(13)
O6 K1 O1 59.88(12)
O3 K1 O1 120.16(12)
O4 K1 O1 179.61(15)
O9 K1 C73 16.5(3)
O7 K1 C73 166.4(3)
O2 K1 C73 86.8(2)
O5 K1 C73 93.4(2)
O6 K1 C73 84.6(3)
O3 K1 C73 95.1(3)
O4 K1 C73 110.1(2)
O1 K1 C73 69.7(2)
O9 K1 O8 14.7(3)
O7 K1 O8 166.2(3)
O2 K1 O8 108.9(2)
O5 K1 O8 71.3(2)
O6 K1 O8 83.6(2)
O3 K1 O8 96.1(2)
O4 K1 O8 89.0(2)
O1 K1 O8 90.7(2)
C73 K1 O8 24.7(3)
O9 K1 C78 17.5(2)
O7 K1 C78 158.71(15)
O2 K1 C78 95.85(9)
O5 K1 C78 84.21(9)
O6 K1 C78 107.78(9)
O3 K1 C78 71.95(8)
O4 K1 C78 77.73(8)
O1 K1 C78 102.14(9)
C73 K1 C78 33.3(2)
O8 K1 C78 24.1(2)
O9 K1 C72 159.9(3)
O7 K1 C72 17.1(2)
O2 K1 C72 94.9(2)
O5 K1 C72 84.9(2)
O6 K1 C72 97.27(17)
O3 K1 C72 82.96(17)
O4 K1 C72 66.38(17)
O1 K1 C72 113.80(17)
C73 K1 C72 176.4(3)
O8 K1 C72 152.3(3)
C78 K1 C72 143.18(15)
C57 O1 C68 112.4(5)
C57 O1 K1 114.2(3)
C68 O1 K1 112.8(3)
C67 O2 C66 112.0(5)
C67 O2 K1 117.1(3)
C66 O2 K1 114.0(3)
C65 O3 C64 112.1(5)
C65 O3 K1 113.4(3)
C64 O3 K1 114.5(3)
C63 O4 C62 113.8(5)
C63 O4 K1 113.9(3)
C62 O4 K1 112.6(3)
C61 O5 C60 111.9(5)
C61 O5 K1 117.5(3)
C60 O5 K1 114.3(3)
C58 O6 C59 112.9(5)
C58 O6 K1 115.5(3)
C59 O6 K1 114.1(3)
C72 O7 C69 107.6(6)
C72 O7 K1 124.1(6)
C69 O7 K1 127.9(6)
C73 O8 C76 110.4(11)
C73 O8 K1 69.4(9)
C76 O8 K1 116.6(8)
C73 O9 C78 116.5(12)
C73 O9 K1 115.2(11)
C78 O9 K1 124.6(6)
O1 C57 C58 109.0(5)
O6 C58 C57 109.0(5)
O6 C59 C60 110.3(5)
O5 C60 C59 108.2(5)
O5 C61 C62 109.8(5)
O4 C62 C61 109.4(5)
O4 C63 C64 109.3(5)
O3 C64 C63 108.9(5)
O3 C65 C66 108.4(5)
O2 C66 C65 108.7(5)
O2 C67 C68 108.9(5)
O1 C68 C67 108.5(5)
O7 C69 C70 94.8(7)
C71 C70 C69 101.2(8)
C70 C71 C72 105.7(9)
O7 C72 C71 98.5(7)
O7 C72 K1 38.8(4)
C71 C72 K1 112.6(6)
O9 C73 O8 49.4(9)
O9 C73 C74 110.6(13)
O8 C73 C74 114.0(8)
O9 C73 C77 68.2(12)
O8 C73 C77 93.3(11)
C74 C73 C77 43.7(8)
O9 C73 C78 36.1(8)
O8 C73 C78 47.9(7)
C74 C73 C78 79.8(6)
C77 C73 C78 46.1(7)
O9 C73 K1 48.2(10)
O8 C73 K1 85.9(10)
C74 C73 K1 130.0(9)
C77 C73 K1 92.6(10)
C78 C73 K1 82.7(6)
C75 C77 C73 105.3(13)
C73 C74 C75 95.7(8)
C77 C75 C78 64.4(10)
C77 C75 C74 50.1(10)
C78 C75 C74 96.5(6)
C77 C75 C76 97.4(11)
C78 C75 C76 35.1(6)
C74 C75 C76 111.9(8)
O8 C76 C75 102.7(11)
O9 C78 C75 111.0(6)
O9 C78 C73 27.4(6)
C75 C78 C73 85.3(6)
O9 C78 K1 38.0(5)
C75 C78 K1 134.0(4)
C73 C78 K1 64.0(5)
C207 Fe2 C208 39.8
C207 Fe2 C202 119.3
C208 Fe2 C202 149.9
C207 Fe2 C203 135.3
C208 Fe2 C203 131.0
C202 Fe2 C203 40.1
C207 Fe2 C201 118.1
C208 Fe2 C201 154.3
C202 Fe2 C201 39.9
C203 Fe2 C201 72.4
C207 Fe2 C206 132.0
C208 Fe2 C206 137.1
C202 Fe2 C206 71.8
C203 Fe2 C206 85.2
C201 Fe2 C206 39.3
C207 Fe2 C204 155.3
C208 Fe2 C204 119.7
C202 Fe2 C204 71.6
C203 Fe2 C204 39.1
C201 Fe2 C204 84.8
C206 Fe2 C204 71.3
C207 Fe2 C205 152.5
C208 Fe2 C205 122.1
C202 Fe2 C205 85.0
C203 Fe2 C205 71.4
C201 Fe2 C205 71.2
C206 Fe2 C205 39.2
C204 Fe2 C205 39.3
C206 C201 C202 119.4
C206 C201 C210 120.19(18)
C202 C201 C210 120.45(18)
C206 C201 Fe2 70.6
C202 C201 Fe2 68.9
C210 C201 Fe2 132.77(18)
C201 C202 C203 120.3
C201 C202 C215 120.05(18)
C203 C202 C215 119.66(18)
C201 C202 Fe2 71.1
C203 C202 Fe2 70.3
C215 C202 Fe2 132.3(2)
C204 C203 C202 119.8
C204 C203 C225 119.54(18)
C202 C203 C225 120.68(17)
C204 C203 Fe2 71.5
C202 C203 Fe2 69.5
C225 C203 Fe2 133.03(18)
C203 C204 C205 120.6
C203 C204 C227 119.32(17)
C205 C204 C227 120.07(17)
C203 C204 Fe2 69.5
C205 C204 Fe2 71.0
C227 C204 Fe2 132.33(18)
C206 C205 C204 119.4
C206 C205 C235 120.73(18)
C204 C205 C235 119.77(18)
C206 C205 Fe2 69.7
C204 C205 Fe2 69.7
C235 C205 Fe2 130.72(17)
C201 C206 C205 120.6
C201 C206 C240 118.08(17)
C205 C206 C240 121.15(17)
C201 C206 Fe2 70.1
C205 C206 Fe2 71.1
C240 C206 Fe2 127.50(18)
C208 C207 C250 138.57(17)
C208 C207 Fe2 70.6
C250 C207 Fe2 150.68(17)
C207 C208 C253 134.9(2)
C207 C208 Fe2 69.7
C253 C208 Fe2 155.3(2)
C213 C209 C212 120.6(3)
C212 C210 C211 118.2(5)
C212 C210 C201 122.0(4)
C211 C210 C201 119.7(4)
C214 C211 C210 120.5(5)
C210 C212 C209 121.0(4)
C209 C213 C214 118.7(4)
C211 C214 C213 121.0(5)
C220 C215 C219 118.5(5)
C220 C215 C202 120.7(4)
C219 C215 C202 120.8(4)
C217 C216 C218 119.8(6)
C216 C217 C220 120.1(6)
C216 C218 C219 120.8(6)
C218 C219 C215 120.0(5)
C215 C220 C217 120.8(6)
C222 C221 C224 119.3(5)
C223 C222 C221 120.8(5)
C222 C223 C226 120.1(5)
C225 C224 C221 121.5(5)
C226 C225 C224 118.6(5)
C226 C225 C203 121.4(4)
C224 C225 C203 119.9(4)
C225 C226 C223 119.6(5)
C229 C227 C228 118.4(4)
C229 C227 C204 121.3(4)
C228 C227 C204 120.2(4)
C227 C228 C230 121.1(5)
C227 C229 C231 121.2(5)
C232 C230 C228 119.2(5)
C232 C231 C229 119.5(5)
C231 C232 C230 120.5(5)
C238 C233 C236 119.3(5)
C236 C234 C237 120.9(5)
C238 C235 C237 118.4(5)
C238 C235 C205 120.0(4)
C237 C235 C205 121.5(4)
C234 C236 C233 119.5(5)
C234 C237 C235 120.8(5)
C235 C238 C233 121.0(5)
C243 C239 C242 120.0(5)
C244 C240 C241 119.0(4)
C244 C240 C206 120.9(4)
C241 C240 C206 120.0(4)
C240 C241 C243 119.6(5)
C244 C242 C239 119.0(5)
C239 C243 C241 120.4(5)
C240 C244 C242 122.0(5)
C246 C245 C284 120.8(6)
C249 C246 C245 119.5(5)
C250 C247 C249 121.4(5)
C246 C249 C247 120.6(6)
C247 C250 C284 117.0(5)
C247 C250 C207 120.8(4)
C284 C250 C207 122.2(4)
C255 C251 C252 120.7(5)
C251 C252 C253 121.4(5)
C252 C253 C254 116.8(5)
C252 C253 C208 121.7(4)
C254 C253 C208 121.5(4)
C256 C254 C253 120.8(5)
C256 C255 C251 118.5(5)
C255 C256 C254 121.7(6)
C245 C284 C250 120.7(5)
O207 K2 O201 80.66(14)
O207 K2 O203 97.99(13)
O201 K2 O203 120.22(12)
O207 K2 O202 76.87(13)
O201 K2 O202 61.46(12)
O203 K2 O202 60.21(12)
O207 K2 O208 156.13(15)
O201 K2 O208 80.09(12)
O203 K2 O208 79.79(12)
O202 K2 O208 81.58(13)
O207 K2 O205 99.76(13)
O201 K2 O205 119.79(12)
O203 K2 O205 119.27(12)
O202 K2 O205 176.31(13)
O208 K2 O205 102.00(14)
O207 K2 O206 80.09(13)
O201 K2 O206 61.58(11)
O203 K2 O206 177.23(12)
O202 K2 O206 120.96(12)
O208 K2 O206 102.77(13)
O205 K2 O206 59.38(11)
O207 K2 O204 96.34(14)
O201 K2 O204 176.94(13)
O203 K2 O204 60.63(12)
O202 K2 O204 118.57(12)
O208 K2 O204 102.97(13)
O205 K2 O204 59.96(11)
O206 K2 O204 117.46(12)
O207 K2 C273 22.0(2)
O201 K2 C273 90.8(3)
O203 K2 C273 76.1(3)
O202 K2 C273 64.8(2)
O208 K2 C273 145.2(2)
O205 K2 C273 111.5(2)
O206 K2 C273 102.1(3)
O204 K2 C273 86.6(3)
C257 O201 C268 111.7(4)
C257 O201 K2 111.9(3)
C268 O201 K2 113.3(3)
C267 O202 C266 112.7(4)
C267 O202 K2 111.6(3)
C266 O202 K2 114.2(3)
C265 O203 C264 112.6(5)
C265 O203 K2 114.7(3)
C264 O203 K2 114.8(3)
C263 O204 C262 110.8(4)
C263 O204 K2 113.3(3)
C262 O204 K2 114.7(3)
C261 O205 C260 112.6(4)
C261 O205 K2 115.2(3)
C260 O205 K2 116.4(3)
C259 O206 C258 112.7(5)
C259 O206 K2 114.7(3)
C258 O206 K2 112.3(3)
C273 O207 C276 105.5(7)
C273 O207 C277 24.2(7)
C276 O207 C277 108.8(7)
C273 O207 K2 110.3(7)
C276 O207 K2 113.5(4)
C277 O207 K2 126.2(7)
C272 O208 C269 105.2(6)
C272 O208 K2 120.7(4)
C269 O208 K2 133.3(5)
O201 C257 C258 108.3(4)
O206 C258 C257 108.0(4)
O206 C259 C260 108.4(5)
O205 C260 C259 109.5(5)
O205 C261 C262 109.0(5)
O204 C262 C261 109.4(5)
O204 C263 C264 108.6(5)
O203 C264 C263 109.9(5)
O203 C265 C266 109.6(5)
C265 C266 O202 107.9(5)
O202 C267 C268 109.6(5)
O201 C268 C267 108.0(4)
O208 C269 C270 105.0(7)
C271 C270 C269 103.1(7)
C272 C271 C270 104.2(6)
O208 C272 C271 107.3(6)
O207 C273 C274 111.9(10)
O207 C273 K2 47.7(6)
C274 C273 K2 141.0(9)
C275 C274 C273 106.8(10)
C274 C275 C276 105.0(9)
C278 C277 O207 107.7(11)
C277 C278 C279 112.0(14)
C278 C279 C276 102.4(11)
O207 C276 C279 104.6(7)
O207 C276 C275 108.2(7)
C279 C276 C275 24.6(7)
C307 Fe3 C308 39.96(19)
C307 Fe3 C306 118.53(19)
C308 Fe3 C306 151.67(19)
C307 Fe3 C304 153.75(17)
C308 Fe3 C304 119.82(19)
C306 Fe3 C304 71.93(18)
C307 Fe3 C302 133.36(18)
C308 Fe3 C302 135.02(19)
C306 Fe3 C302 71.88(18)
C304 Fe3 C302 71.81(17)
C307 Fe3 C305 133.05(18)
C308 Fe3 C305 132.83(18)
C306 Fe3 C305 39.58(17)
C304 Fe3 C305 39.99(18)
C302 Fe3 C305 85.65(17)
C307 Fe3 C303 153.73(18)
C308 Fe3 C303 120.73(19)
C306 Fe3 C303 85.25(17)
C304 Fe3 C303 39.50(17)
C302 Fe3 C303 39.57(17)
C305 Fe3 C303 72.18(17)
C307 Fe3 C301 118.68(18)
C308 Fe3 C301 153.29(18)
C306 Fe3 C301 39.70(17)
C304 Fe3 C301 85.18(17)
C302 Fe3 C301 39.42(17)
C305 Fe3 C301 72.01(18)
C303 Fe3 C301 71.60(17)
C302 C301 C306 119.4(4)
C302 C301 C312 119.7(4)
C306 C301 C312 120.8(4)
C302 C301 Fe3 69.8(3)
C306 C301 Fe3 69.3(3)
C312 C301 Fe3 131.3(3)
C301 C302 C303 120.4(4)
C301 C302 C318 121.4(4)
C303 C302 C318 118.0(4)
C301 C302 Fe3 70.7(3)
C303 C302 Fe3 70.6(2)
C318 C302 Fe3 127.5(3)
C304 C303 C302 119.7(4)
C304 C303 C324 120.9(4)
C302 C303 C324 119.3(4)
C304 C303 Fe3 69.8(2)
C302 C303 Fe3 69.8(2)
C324 C303 Fe3 136.9(3)
C303 C304 C305 120.6(4)
C303 C304 C332 119.2(4)
C305 C304 C332 120.2(4)
C303 C304 Fe3 70.7(3)
C305 C304 Fe3 70.3(2)
C332 C304 Fe3 134.3(4)
C306 C305 C304 118.8(4)
C306 C305 C333 121.5(4)
C304 C305 C333 119.7(4)
C306 C305 Fe3 69.6(3)
C304 C305 Fe3 69.7(3)
C333 C305 Fe3 132.5(4)
C305 C306 C301 121.1(4)
C305 C306 C343 117.5(4)
C301 C306 C343 121.4(4)
C305 C306 Fe3 70.8(3)
C301 C306 Fe3 71.0(3)
C343 C306 Fe3 129.1(3)
C308 C307 C349 136.9(4)
C308 C307 Fe3 70.0(3)
C349 C307 Fe3 152.8(4)
C307 C308 C354 139.2(5)
C307 C308 Fe3 70.0(3)
C354 C308 Fe3 150.8(4)
C312 C309 C310 120.3(5)
C314 C310 C309 120.8(5)
C312 C311 C313 119.8(5)
C309 C312 C311 119.1(5)
C309 C312 C301 121.1(4)
C311 C312 C301 119.7(4)
C314 C313 C311 119.6(5)
C310 C314 C313 120.3(5)
C320 C315 C318 121.8(5)
C319 C316 C317 121.3(6)
C318 C317 C316 120.0(6)
C317 C318 C315 117.5(5)
C317 C318 C302 123.2(5)
C315 C318 C302 119.2(4)
C316 C319 C320 120.7(5)
C319 C320 C315 118.6(6)
C323 C321 C326 120.1(5)
C324 C322 C323 119.3(5)
C321 C323 C322 121.2(6)
C322 C324 C325 118.5(5)
C322 C324 C303 122.9(4)
C325 C324 C303 118.5(4)
C326 C325 C324 122.3(5)
C325 C326 C321 118.5(5)
C329 C327 C332 119.9(6)
C330 C328 C331 121.3(6)
C330 C329 C327 120.4(6)
C329 C330 C328 119.2(6)
C332 C331 C328 120.4(6)
C331 C332 C327 118.8(5)
C331 C332 C304 123.1(5)
C327 C332 C304 118.1(5)
C335 C333 C334 118.2(5)
C335 C333 C305 120.8(5)
C334 C333 C305 120.9(5)
C333 C334 C336 121.2(7)
C333 C335 C338 120.8(7)
C337 C336 C334 117.8(8)
C338 C337 C336 120.8(8)
C337 C338 C335 121.1(8)
C343 C339 C341 120.0(6)
C342 C340 C341 121.2(6)
C340 C341 C339 118.7(6)
C340 C342 C344 119.8(6)
C339 C343 C344 118.5(5)
C339 C343 C306 122.1(5)
C344 C343 C306 119.4(5)
C343 C344 C342 121.7(6)
C348 C345 C347 121.7(5)
C350 C346 C349 122.3(5)
C345 C347 C349 121.3(5)
C345 C348 C350 119.3(5)
C346 C349 C347 116.2(4)
C346 C349 C307 122.1(4)
C347 C349 C307 121.6(4)
C346 C350 C348 119.1(5)
C355 C351 C353 120.9(6)
C353 C352 C356 122.1(6)
C352 C353 C351 117.9(6)
C355 C354 C356 117.0(5)
C355 C354 C308 122.0(5)
C356 C354 C308 121.0(5)
C351 C355 C354 122.3(5)
C352 C356 C354 119.7(6)
O309 K3 O307 171.1(3)
O309 K3 O302 98.1(3)
O307 K3 O302 85.22(15)
O309 K3 O306 92.8(3)
O307 K3 O306 92.86(16)
O302 K3 O306 118.52(13)
O309 K3 O305 82.8(3)
O307 K3 O305 93.83(15)
O302 K3 O305 178.99(12)
O306 K3 O305 61.86(12)
O309 K3 O303 88.6(3)
O307 K3 O303 85.86(16)
O302 K3 O303 61.11(12)
O306 K3 O303 178.68(13)
O305 K3 O303 118.49(13)
O309 K3 O304 93.0(3)
O307 K3 O304 78.30(13)
O302 K3 O304 120.42(12)
O306 K3 O304 119.14(12)
O305 K3 O304 58.96(12)
O303 K3 O304 60.89(11)
O309 K3 O301 87.3(3)
O307 K3 O301 101.49(13)
O302 K3 O301 59.91(12)
O306 K3 O301 60.46(12)
O305 K3 O301 120.70(13)
O303 K3 O301 119.51(12)
O304 K3 O301 179.55(13)
O309 K3 C373 167.1(3)
O307 K3 C373 21.75(14)
O302 K3 C373 76.93(13)
O306 K3 C373 79.59(15)
O305 K3 C373 102.31(14)
O303 K3 C373 99.10(15)
O304 K3 C373 99.81(12)
O301 K3 C373 79.95(13)
C368 O301 C357 112.0(5)
C368 O301 K3 114.4(3)
C357 O301 K3 114.8(4)
C359 O302 C358 111.8(5)
C359 O302 K3 114.7(4)
C358 O302 K3 117.1(3)
C361 O303 C360 113.7(5)
C361 O303 K3 111.4(3)
C360 O303 K3 112.7(4)
C362 O304 C363 111.7(5)
C362 O304 K3 114.7(3)
C363 O304 K3 116.5(3)
C364 O305 C365 112.9(5)
C364 O305 K3 117.7(3)
C365 O305 K3 111.8(3)
C367 O306 C366 113.2(5)
C367 O306 K3 111.3(3)
C366 O306 K3 111.7(3)
C373 O307 C376 105.6(5)
C373 O307 K3 111.4(4)
C376 O307 K3 127.1(4)
C372 O308 C369 101.3(6)
C369 O309 C372 111.8(9)
C369 O309 K3 123.0(7)
C372 O309 K3 125.0(7)
O301 C357 C358 108.8(5)
O302 C358 C357 108.9(5)
O302 C359 C360 109.8(5)
O303 C360 C359 110.0(5)
O303 C361 C362 111.1(5)
O304 C362 C361 108.9(5)
O304 C363 C364 107.4(5)
O305 C364 C363 109.6(5)
O305 C365 C366 109.3(5)
O306 C366 C365 110.0(5)
O306 C367 C368 111.0(5)
O301 C368 C367 108.2(5)
C380 C369 O309 97.9(15)
C380 C369 O308 115.0(14)
O309 C369 O308 27.1(5)
C380 C369 C370 35.1(15)
O309 C369 C370 106.7(8)
O308 C369 C370 107.9(6)
C371 C370 C369 103.8(8)
C372 C371 C370 105.7(8)
C369 C380 C381 103(2)
C372 C381 C380 106.2(18)
C381 C372 O309 93.3(12)
C381 C372 C371 41.2(11)
O309 C372 C371 109.6(7)
C381 C372 O308 112.9(11)
O309 C372 O308 27.5(5)
C371 C372 O308 111.1(6)
O307 C373 C374 106.4(6)
O307 C373 K3 46.9(3)
C374 C373 K3 138.7(5)
C375 C374 C373 105.7(7)
C374 C375 C376 99.3(8)
O307 C376 C375 107.8(7)
C404 O401 C401 108.5(8)
O401 C401 C402 106.1(7)
C401 C402 C403 102.0(7)
C404 C403 C402 102.2(7)
O401 C404 C403 108.2(7)
C504 O501 C501 95.7(16)
C502 C501 O501 99.3(18)
C501 C502 C503 97.8(16)
C504 C503 C502 102.8(13)
O501 C504 C503 101.6(12)
C508 O502 C505 110.8(11)
O502 C505 C506 111.2(9)
C505 C506 C507 102.9(8)
C508 C507 C506 104.0(9)
O502 C508 C507 109.3(11)
C602 O601 C601 106.5(9)
C601 O602 C605 119.4(15)
O602 C601 C604 111.8(10)
O602 C601 O601 28.8(7)
C604 C601 O601 102.8(8)
C603 C602 O601 112.2(12)
C602 C603 C604 109.1(11)
O602 C605 C606 80.2(17)
C604 C606 C605 123(2)
C606 C604 C601 92.4(16)
C606 C604 C603 30.7(17)
C601 C604 C603 101.4(9)
C805 O801 C802 31.5(7)
C805 O801 C801 103.2(8)
C802 O801 C801 104.7(8)
C803 C802 O801 109.3(9)
C804 C803 C802 109.5(9)
O801 C805 C806 109.7(13)
C805 C806 C804 108.7(16)
C803 C804 C801 110.9(7)
C803 C804 C806 22.9(9)
C801 C804 C806 94.9(10)
C804 C801 O801 104.3(8)
C701 O701 C704 97.5(7)
C702 C701 O701 102.9(7)
C703 C702 C701 107.3(7)
C704 C703 C702 110.0(6)
C703 C704 O701 105.1(7)

loop_
_geom_bond_atom_site_label_1
_geom_bond_atom_site_label_2
_geom_bond_distance
Fe1 C7 1.926(4)
Fe1 C8 1.927(4)
Fe1 C3 2.094(4)
Fe1 C4 2.101(4)
Fe1 C2 2.101(4)
Fe1 C5 2.118(4)
Fe1 C1 2.122(4)
Fe1 C6 2.137(4)
C1 C6 1.428(5)
C1 C2 1.441(5)
C1 C9 1.499(6)
C2 C3 1.421(5)
C2 C15 1.515(6)
C3 C4 1.428(5)
C3 C21 1.503(6)
C4 C5 1.442(5)
C4 C27 1.502(6)
C5 C6 1.419(5)
C5 C33 1.476(6)
C6 C39 1.502(6)
C7 C8 1.311(5)
C7 C45 1.442(6)
C8 C51 1.459(6)
C9 C10 1.390(7)
C9 C14 1.392(6)
C10 C11 1.368(7)
C11 C12 1.386(7)
C12 C13 1.377(8)
C13 C14 1.386(7)
C15 C20 1.382(7)
C15 C16 1.390(7)
C16 C17 1.399(8)
C17 C18 1.360(8)
C18 C19 1.395(8)
C19 C20 1.356(7)
C21 C26 1.372(7)
C21 C22 1.404(7)
C22 C23 1.369(8)
C23 C24 1.368(9)
C24 C25 1.407(8)
C25 C26 1.387(7)
C27 C32 1.394(6)
C27 C28 1.401(6)
C28 C29 1.382(6)
C29 C30 1.381(7)
C30 C31 1.362(8)
C31 C32 1.410(7)
C33 C38 1.397(6)
C33 C34 1.404(7)
C34 C35 1.392(7)
C35 C36 1.378(8)
C36 C37 1.377(8)
C37 C38 1.392(7)
C39 C44 1.381(6)
C39 C40 1.384(7)
C40 C41 1.394(7)
C41 C42 1.348(8)
C42 C43 1.400(8)
C43 C44 1.401(7)
C45 C50 1.383(7)
C45 C46 1.409(7)
C46 C47 1.380(8)
C47 C48 1.362(9)
C48 C49 1.375(9)
C49 C50 1.384(7)
C51 C56 1.402(7)
C51 C52 1.411(7)
C52 C53 1.405(7)
C53 C54 1.403(9)
C54 C55 1.372(8)
C55 C56 1.402(7)
K1 O9 2.622(11)
K1 O7 2.665(5)
K1 O2 2.751(4)
K1 O5 2.761(4)
K1 O6 2.778(4)
K1 O3 2.786(4)
K1 O4 2.828(4)
K1 O1 2.832(4)
K1 C73 3.179(17)
K1 O8 3.389(13)
K1 C78 3.5102(14)
K1 C72 3.523(8)
O1 C57 1.411(7)
O1 C68 1.417(7)
O2 C67 1.418(7)
O2 C66 1.421(7)
O3 C65 1.422(7)
O3 C64 1.425(7)
O4 C63 1.426(7)
O4 C62 1.427(7)
O5 C61 1.399(7)
O5 C60 1.437(7)
O6 C58 1.401(7)
O6 C59 1.428(7)
O7 C72 1.252(9)
O7 C69 1.448(13)
O8 C73 1.422(17)
O8 C76 1.480(16)
O9 C73 1.000(18)
O9 C78 1.280(11)
C57 C58 1.491(9)
C59 C60 1.468(9)
C61 C62 1.474(9)
C63 C64 1.467(9)
C65 C66 1.472(9)
C67 C68 1.525(9)
C69 C70 1.556(15)
C70 C71 1.477(12)
C71 C72 1.478(12)
C73 C74 1.577(16)
C73 C77 1.71(2)
C73 C78 1.945(15)
C77 C75 1.215(17)
C74 C75 1.579(14)
C75 C78 1.471(8)
C75 C76 1.593(16)
Fe2 C207 1.9183
Fe2 C208 1.9291
Fe2 C202 2.0917
Fe2 C203 2.1026
Fe2 C201 2.1212
Fe2 C206 2.1284
Fe2 C204 2.1289
Fe2 C205 2.1464
C201 C206 1.4276
C201 C202 1.4385
C201 C210 1.486(5)
C202 C203 1.4388
C202 C215 1.499(5)
C203 C204 1.4159
C203 C225 1.495(5)
C204 C205 1.4388
C204 C227 1.499(5)
C205 C206 1.4342
C205 C235 1.491(5)
C206 C240 1.518(5)
C207 C208 1.3086
C207 C250 1.465(5)
C208 C253 1.468(5)
C209 C213 1.371(6)
C209 C212 1.397(5)
C210 C212 1.387(7)
C210 C211 1.400(6)
C211 C214 1.378(7)
C213 C214 1.399(8)
C215 C220 1.366(7)
C215 C219 1.408(7)
C216 C217 1.368(9)
C216 C218 1.368(8)
C217 C220 1.406(8)
C218 C219 1.389(7)
C221 C222 1.379(8)
C221 C224 1.389(7)
C222 C223 1.356(8)
C223 C226 1.423(7)
C224 C225 1.388(7)
C225 C226 1.386(7)
C227 C229 1.382(6)
C227 C228 1.384(7)
C228 C230 1.406(7)
C229 C231 1.404(7)
C230 C232 1.383(8)
C231 C232 1.373(8)
C233 C238 1.389(7)
C233 C236 1.397(8)
C234 C236 1.365(8)
C234 C237 1.372(7)
C235 C238 1.379(7)
C235 C237 1.389(7)
C239 C243 1.357(8)
C239 C242 1.391(8)
C240 C244 1.363(7)
C240 C241 1.383(7)
C241 C243 1.402(7)
C242 C244 1.376(7)
C245 C246 1.377(8)
C245 C284 1.391(7)
C246 C249 1.354(9)
C247 C250 1.387(7)
C247 C249 1.402(8)
C250 C284 1.406(7)
C251 C255 1.369(8)
C251 C252 1.372(7)
C252 C253 1.390(7)
C253 C254 1.391(7)
C254 C256 1.367(7)
C255 C256 1.363(8)
K2 O207 2.775(5)
K2 O201 2.782(4)
K2 O203 2.791(4)
K2 O202 2.794(4)
K2 O208 2.808(4)
K2 O205 2.810(4)
K2 O206 2.813(4)
K2 O204 2.817(4)
K2 C273 3.517(15)
O201 C257 1.432(6)
O201 C268 1.434(6)
O202 C267 1.407(7)
O202 C266 1.461(7)
O203 C265 1.426(7)
O203 C264 1.438(7)
O204 C263 1.417(7)
O204 C262 1.419(7)
O205 C261 1.426(7)
O205 C260 1.431(7)
O206 C259 1.416(7)
O206 C258 1.441(6)
O207 C273 1.403(13)
O207 C276 1.419(8)
O207 C277 1.497(15)
O208 C272 1.403(8)
O208 C269 1.406(9)
C257 C258 1.493(8)
C259 C260 1.472(9)
C261 C262 1.483(8)
C263 C264 1.484(9)
C265 C266 1.447(9)
C267 C268 1.490(9)
C269 C270 1.540(12)
C270 C271 1.519(11)
C271 C272 1.480(11)
C273 C274 1.445(17)
C274 C275 1.428(16)
C275 C276 1.542(14)
C277 C278 1.29(2)
C278 C279 1.50(2)
C279 C276 1.514(16)
Fe3 C307 1.922(4)
Fe3 C308 1.922(5)
Fe3 C306 2.096(5)
Fe3 C304 2.104(4)
Fe3 C302 2.107(5)
Fe3 C305 2.112(4)
Fe3 C303 2.116(4)
Fe3 C301 2.119(4)
C301 C302 1.425(6)
C301 C306 1.431(6)
C301 C312 1.511(6)
C302 C303 1.429(6)
C302 C318 1.491(7)
C303 C304 1.426(6)
C303 C324 1.486(6)
C304 C305 1.442(6)
C304 C332 1.508(6)
C305 C306 1.425(6)
C305 C333 1.495(6)
C306 C343 1.512(7)
C307 C308 1.313(6)
C307 C349 1.462(6)
C308 C354 1.461(6)
C309 C312 1.377(7)
C309 C310 1.393(7)
C310 C314 1.343(7)
C311 C312 1.383(7)
C311 C313 1.408(6)
C313 C314 1.379(7)
C315 C320 1.385(7)
C315 C318 1.404(7)
C316 C319 1.355(9)
C316 C317 1.386(8)
C317 C318 1.380(7)
C319 C320 1.365(9)
C321 C323 1.358(8)
C321 C326 1.394(8)
C322 C324 1.381(7)
C322 C323 1.401(8)
C324 C325 1.390(7)
C325 C326 1.374(7)
C327 C329 1.400(7)
C327 C332 1.400(7)
C328 C330 1.369(9)
C328 C331 1.386(7)
C329 C330 1.363(9)
C331 C332 1.364(7)
C333 C335 1.351(8)
C333 C334 1.372(8)
C334 C336 1.442(9)
C335 C338 1.420(10)
C336 C337 1.370(11)
C337 C338 1.324(11)
C339 C343 1.361(8)
C339 C341 1.425(8)
C340 C342 1.320(10)
C340 C341 1.384(10)
C342 C344 1.391(7)
C343 C344 1.374(7)
C345 C348 1.354(8)
C345 C347 1.380(7)
C346 C350 1.387(7)
C346 C349 1.404(6)
C347 C349 1.407(6)
C348 C350 1.406(8)
C351 C355 1.368(7)
C351 C353 1.390(9)
C352 C353 1.356(9)
C352 C356 1.401(8)
C354 C355 1.379(7)
C354 C356 1.404(7)
K3 O309 2.661(11)
K3 O307 2.739(5)
K3 O302 2.778(4)
K3 O306 2.793(4)
K3 O305 2.794(4)
K3 O303 2.802(4)
K3 O304 2.812(4)
K3 O301 2.824(4)
K3 C373 3.495(5)
O301 C368 1.406(7)
O301 C357 1.419(7)
O302 C359 1.388(8)
O302 C358 1.434(7)
O303 C361 1.421(7)
O303 C360 1.426(7)
O304 C362 1.407(7)
O304 C363 1.417(6)
O305 C364 1.401(7)
O305 C365 1.430(8)
O306 C367 1.414(7)
O306 C366 1.418(7)
O307 C373 1.391(7)
O307 C376 1.420(10)
O308 C372 1.454(9)
O308 C369 1.485(10)
O309 C369 1.362(12)
O309 C372 1.383(12)
C357 C358 1.498(10)
C359 C360 1.491(9)
C361 C362 1.472(8)
C363 C364 1.504(9)
C365 C366 1.473(9)
C367 C368 1.459(9)
C369 C380 1.33(3)
C369 C370 1.533(14)
C370 C371 1.515(13)
C371 C372 1.441(11)
C380 C381 1.59(3)
C381 C372 1.34(2)
C373 C374 1.496(11)
C374 C375 1.401(11)
C375 C376 1.483(12)
O401 C404 1.416(9)
O401 C401 1.419(11)
C401 C402 1.498(12)
C402 C403 1.508(11)
C403 C404 1.495(11)
O501 C504 1.411(14)
O501 C501 1.470(19)
C501 C502 1.446(19)
C502 C503 1.584(18)
C503 C504 1.484(15)
O502 C508 1.361(13)
O502 C505 1.389(13)
C505 C506 1.450(12)
C506 C507 1.554(12)
C507 C508 1.491(14)
O601 C602 1.398(15)
O601 C601 1.562(14)
O602 C601 1.299(16)
O602 C605 1.53(3)
C601 C604 1.518(12)
C602 C603 1.356(18)
C603 C604 1.556(19)
C605 C606 1.77(4)
C606 C604 1.20(3)
O801 C805 1.239(14)
O801 C802 1.496(14)
O801 C801 1.510(10)
C802 C803 1.387(14)
C803 C804 1.384(12)
C805 C806 1.27(2)
C806 C804 1.61(2)
C804 C801 1.479(10)
O701 C701 1.550(11)
O701 C704 1.561(11)
C701 C702 1.474(10)
C702 C703 1.418(10)
C703 C704 1.399(11)
